data_4345357
loop_
_publ_author_name
'Botezat, Olga'
'van Leusen, Jan'
'Kravtsov, Victor Ch'
'K\"ogerler, Paul'
'Baca, Svetlana G.'

_publ_section_title
;
 Ultralarge 3d/4f Coordination Wheels: From Carboxylate/Amino
 Alcohol-Supported {Fe4Ln2} to {Fe18Ln6} Rings.
;
_journal_issue 4
_journal_name_full 'Inorganic chemistry'
_journal_page_first 1814
_journal_page_last 1822
_journal_paper_doi 10.1021/acs.inorgchem.6b02100
_journal_volume 56
_journal_year 2017
_chemical_formula_sum 'C194 H413 Fe18 Gd6 N43 O106'
_chemical_formula_weight 6993.45
_space_group_crystal_system triclinic
_space_group_IT_number 2
_space_group_name_Hall '-P 1'
_space_group_name_H-M_alt 'P -1'
_symmetry_space_group_name_Hall '-P 1'
_symmetry_space_group_name_H-M 'P -1'
_atom_sites_solution_hydrogens mixed
_audit_creation_method SHELXL-2014/7
_cell_angle_alpha 78.394(3)
_cell_angle_beta 81.559(4)
_cell_angle_gamma 77.193(4)
_cell_formula_units_Z 1
_cell_length_a 15.4512(18)
_cell_length_b 23.102(3)
_cell_length_c 24.516(3)
_cell_measurement_reflns_used 2927
_cell_measurement_temperature 100(2)
_cell_measurement_theta_max 15.30
_cell_measurement_theta_min 2.29
_cell_volume 8310.9(18)
_computing_cell_refinement 'Bruker SAINT'
_computing_data_collection 'Bruker APEX2'
_computing_data_reduction 'Bruker SAINT'
_computing_molecular_graphics 'Bruker SHELXTL'
_computing_publication_material 'Bruker SHELXTL'
_computing_structure_refinement 'SHELXL-2014/7 (Sheldrick, 2014)'
_computing_structure_solution 'SHELXS-97 (Sheldrick, 2008)'
_diffrn_ambient_temperature 100(2)
_diffrn_measured_fraction_theta_full 0.999
_diffrn_measured_fraction_theta_max 0.999
_diffrn_measurement_device_type 'Bruker APEX-II CCD'
_diffrn_measurement_method '\f and \w scans'
_diffrn_radiation_type MoK\a
_diffrn_radiation_wavelength 0.71073
_diffrn_reflns_av_R_equivalents 0.1559
_diffrn_reflns_av_unetI/netI 0.1860
_diffrn_reflns_Laue_measured_fraction_full 0.999
_diffrn_reflns_Laue_measured_fraction_max 0.999
_diffrn_reflns_limit_h_max 17
_diffrn_reflns_limit_h_min -17
_diffrn_reflns_limit_k_max 25
_diffrn_reflns_limit_k_min -25
_diffrn_reflns_limit_l_max 27
_diffrn_reflns_limit_l_min -27
_diffrn_reflns_number 77638
_diffrn_reflns_point_group_measured_fraction_full 0.999
_diffrn_reflns_point_group_measured_fraction_max 0.999
_diffrn_reflns_theta_full 23.256
_diffrn_reflns_theta_max 23.256
_diffrn_reflns_theta_min 1.706
_exptl_absorpt_coefficient_mu 2.014
_exptl_absorpt_correction_T_max 0.840
_exptl_absorpt_correction_T_min 0.689
_exptl_absorpt_correction_type multi-scan
_exptl_absorpt_process_details sadabs
_exptl_crystal_colour yellow
_exptl_crystal_density_diffrn 1.397
_exptl_crystal_description block
_exptl_crystal_F_000 3578
_exptl_crystal_size_max 0.200
_exptl_crystal_size_mid 0.100
_exptl_crystal_size_min 0.090
_exptl_transmission_factor_max 0.7451
_exptl_transmission_factor_min 0.6303
_refine_diff_density_max 1.720
_refine_diff_density_min -1.719
_refine_diff_density_rms 0.173
_refine_ls_extinction_method none
_refine_ls_goodness_of_fit_ref 1.008
_refine_ls_hydrogen_treatment constr
_refine_ls_matrix_type full
_refine_ls_number_parameters 1766
_refine_ls_number_reflns 23844
_refine_ls_number_restraints 531
_refine_ls_restrained_S_all 1.005
_refine_ls_R_factor_all 0.1773
_refine_ls_R_factor_gt 0.0834
_refine_ls_shift/su_max 0.007
_refine_ls_shift/su_mean 0.000
_refine_ls_structure_factor_coef Fsqd
_refine_ls_weighting_details 'w=1/[\s^2^(Fo^2^)+(0.1441P)^2^] where P=(Fo^2^+2Fc^2^)/3'
_refine_ls_weighting_scheme calc
_refine_ls_wR_factor_gt 0.2276
_refine_ls_wR_factor_ref 0.2829
_reflns_Friedel_coverage 0.000
_reflns_number_gt 11477
_reflns_number_total 23844
_reflns_threshold_expression 'I > 2\s(I)'
_cod_data_source_file ic6b02100_si_012.cif
_cod_data_source_block O401
_cod_original_cell_volume 8311.0(16)
_cod_database_code 4345357
_shelx_shelxl_version_number 2014/7
_shelx_space_group_comment
;
The symmetry employed for this shelxl refinement is uniquely defined
by the following loop, which should always be used as a source of
symmetry information in preference to the above space-group names.
They are only intended as comments.
;
_shelx_estimated_absorpt_t_min 0.689
_shelx_estimated_absorpt_t_max 0.840

loop_
_space_group_symop_operation_xyz
'x, y, z'
'-x, -y, -z'

loop_
_atom_site_label
_atom_site_type_symbol
_atom_site_fract_x
_atom_site_fract_y
_atom_site_fract_z
_atom_site_U_iso_or_equiv
_atom_site_adp_type
_atom_site_occupancy
_atom_site_site_symmetry_order
_atom_site_calc_flag
_atom_site_refinement_flags_posn
_atom_site_refinement_flags_adp
_atom_site_refinement_flags_occupancy
_atom_site_disorder_assembly
_atom_site_disorder_group
Gd1 Gd 0.09166(6) 0.14965(4) -0.09799(4) 0.0432(3) Uani 1 1 d . . . . .
Gd2 Gd 0.37332(7) 0.08946(4) 0.34406(4) 0.0524(3) Uani 1 1 d . . . . .
Gd3 Gd 0.80206(6) 0.42166(4) 0.44707(3) 0.0389(3) Uani 1 1 d . . . . .
Fe1 Fe 0.73311(17) 0.54938(10) 0.34571(10) 0.0421(6) Uani 1 1 d D . . . .
Fe2 Fe 0.12596(17) 0.38202(11) -0.26392(10) 0.0457(7) Uani 1 1 d . . . . .
Fe3 Fe 0.12281(17) 0.24308(11) -0.22127(10) 0.0439(7) Uani 1 1 d . . . . .
Fe4 Fe 0.14007(19) 0.20093(11) 0.01763(10) 0.0526(7) Uani 1 1 d . . . . .
Fe5 Fe 0.27925(18) 0.12131(11) 0.10275(10) 0.0493(7) Uani 1 1 d . . . . .
Fe6 Fe 0.25956(18) 0.09251(11) 0.23508(10) 0.0490(7) Uani 1 1 d . . . . .
Fe7 Fe 0.52769(18) 0.18448(10) 0.31426(10) 0.0479(7) Uani 1 1 d . . . . .
Fe8 Fe 0.55010(16) 0.27386(10) 0.39340(9) 0.0393(6) Uani 1 1 d . . . . .
Fe9 Fe 0.72210(16) 0.29916(10) 0.43451(9) 0.0389(6) Uani 1 1 d . . . . .
C1 C 0.0364(12) 0.1416(8) -0.2266(8) 0.050(5) Uani 1 1 d . . . . .
C2 C 0.0057(15) 0.1040(9) -0.2615(9) 0.080(6) Uani 1 1 d . U . . .
H2 H 0.0124 0.1206 -0.3025 0.096 Uiso 1 1 calc R U . . .
C3 C -0.0866(16) 0.0968(12) -0.2403(10) 0.111(7) Uani 1 1 d . U . . .
H3A H -0.0877 0.0737 -0.2021 0.166 Uiso 1 1 calc R U . . .
H3B H -0.1081 0.0753 -0.2646 0.166 Uiso 1 1 calc R U . . .
H3C H -0.1253 0.1366 -0.2402 0.166 Uiso 1 1 calc R U . . .
C4 C 0.059(2) 0.0394(12) -0.2474(13) 0.158(10) Uani 1 1 d . U . . .
H4A H 0.1222 0.0385 -0.2616 0.237 Uiso 1 1 calc R U . . .
H4B H 0.0358 0.0124 -0.2648 0.237 Uiso 1 1 calc R U . . .
H4C H 0.0543 0.0262 -0.2067 0.237 Uiso 1 1 calc R U . . .
C5 C 0.1783(10) 0.0003(6) -0.1016(7) 0.051(5) Uani 1 1 d D . . . .
C6 C 0.2550(11) -0.0435(7) -0.1221(8) 0.062(6) Uani 1 1 d D . . . .
H6 H 0.2623 -0.0326 -0.1639 0.075 Uiso 1 1 calc R U . . .
C7 C 0.3344(11) -0.0394(11) -0.1033(11) 0.119(10) Uani 1 1 d D . . . .
H7A H 0.3443 0.0020 -0.1146 0.178 Uiso 1 1 calc R U . . .
H7B H 0.3844 -0.0670 -0.1198 0.178 Uiso 1 1 calc R U . . .
H7C H 0.3301 -0.0504 -0.0624 0.178 Uiso 1 1 calc R U . . .
C8 C 0.2436(16) -0.1035(7) -0.1088(12) 0.143(13) Uani 1 1 d D . . . .
H8A H 0.2977 -0.1299 -0.1228 0.215 Uiso 1 1 calc R U . . .
H8B H 0.1926 -0.1075 -0.1264 0.215 Uiso 1 1 calc R U . . .
H8C H 0.2325 -0.1151 -0.0681 0.215 Uiso 1 1 calc R U . . .
C9 C 0.2327(13) -0.0042(9) 0.3343(10) 0.066(6) Uani 1 1 d . . . . .
C10 C 0.1880(15) -0.0546(8) 0.3643(8) 0.068(6) Uani 1 1 d . . . . .
H10 H 0.1970 -0.0850 0.3391 0.082 Uiso 1 1 calc R U . . .
C11 C 0.0883(15) -0.0312(10) 0.3754(9) 0.089(8) Uani 1 1 d . . . . .
H11A H 0.0777 -0.0019 0.4008 0.133 Uiso 1 1 calc R U . . .
H11B H 0.0589 -0.0649 0.3927 0.133 Uiso 1 1 calc R U . . .
H11C H 0.0641 -0.0117 0.3400 0.133 Uiso 1 1 calc R U . . .
C12 C 0.2266(17) -0.0862(9) 0.4187(9) 0.105(9) Uani 1 1 d . . . . .
H12A H 0.2876 -0.1081 0.4102 0.158 Uiso 1 1 calc R U . . .
H12B H 0.1896 -0.1147 0.4391 0.158 Uiso 1 1 calc R U . . .
H12C H 0.2273 -0.0562 0.4417 0.158 Uiso 1 1 calc R U . . .
C17 C 0.8114(12) 0.2846(9) 0.5362(8) 0.052(5) Uani 1 1 d . . . . .
C18 C 0.8476(17) 0.2451(11) 0.5885(8) 0.095(9) Uani 1 1 d D . . . .
H18 H 0.8471 0.2030 0.5842 0.114 Uiso 1 1 calc R U . . .
C19 C 0.784(2) 0.2560(16) 0.6352(11) 0.228(19) Uani 1 1 d D U . . .
H19A H 0.7243 0.2548 0.6264 0.342 Uiso 1 1 calc R U . . .
H19B H 0.7993 0.2249 0.6678 0.342 Uiso 1 1 calc R U . . .
H19C H 0.7832 0.2958 0.6437 0.342 Uiso 1 1 calc R U . . .
C20 C 0.9393(19) 0.2448(18) 0.5924(13) 0.25(2) Uani 1 1 d D . . . .
H20A H 0.9728 0.2387 0.5562 0.370 Uiso 1 1 d R U . . .
H20B H 0.9526 0.2802 0.6033 0.370 Uiso 1 1 d R U . . .
H20C H 0.9567 0.2092 0.6208 0.370 Uiso 1 1 d R U . . .
C21 C 1.0167(14) 0.4084(11) 0.4616(10) 0.133(13) Uani 1 1 d D . . . .
C22 C 1.1026(18) 0.3708(10) 0.4467(10) 0.140(12) Uani 1 1 d D . . . .
H22 H 1.1486 0.3831 0.4643 0.168 Uiso 1 1 calc R U . . .
C23 C 1.1046(16) 0.3095(10) 0.4675(14) 0.223(19) Uani 1 1 d D U . . .
H23A H 1.0869 0.3038 0.5080 0.334 Uiso 1 1 calc R U . . .
H23B H 1.0632 0.2953 0.4491 0.334 Uiso 1 1 calc R U . . .
H23C H 1.1652 0.2865 0.4601 0.334 Uiso 1 1 calc R U . . .
C24 C 1.1282(16) 0.3782(15) 0.3887(9) 0.20(2) Uani 1 1 d D . . . .
H24A H 1.0972 0.3547 0.3718 0.304 Uiso 1 1 calc R U . . .
H24B H 1.1928 0.3641 0.3818 0.304 Uiso 1 1 calc R U . . .
H24C H 1.1124 0.4209 0.3721 0.304 Uiso 1 1 calc R U . . .
C25 C -0.1255(13) 0.1404(9) -0.0870(8) 0.061(6) Uani 1 1 d . . . . .
H25A H -0.1167 0.1334 -0.1262 0.074 Uiso 1 1 calc R U . . .
H25B H -0.1904 0.1526 -0.0767 0.074 Uiso 1 1 calc R U . . .
C26 C -0.0909(10) 0.0806(8) -0.0489(8) 0.064(6) Uani 1 1 d . . . . .
H26A H -0.1190 0.0812 -0.0099 0.077 Uiso 1 1 calc R U . . .
H26B H -0.1052 0.0464 -0.0621 0.077 Uiso 1 1 calc R U . . .
C27 C -0.1045(13) 0.2404(9) -0.1295(8) 0.065(6) Uani 1 1 d . . . . .
H27A H -0.1635 0.2649 -0.1187 0.078 Uiso 1 1 calc R U . . .
H27B H -0.1092 0.2249 -0.1635 0.078 Uiso 1 1 calc R U . . .
C28 C -0.0354(13) 0.2809(8) -0.1432(7) 0.057(5) Uani 1 1 d . . . . .
H28A H -0.0482 0.3105 -0.1777 0.068 Uiso 1 1 calc R U . . .
H28B H -0.0391 0.3033 -0.1122 0.068 Uiso 1 1 calc R U . . .
C29 C -0.1128(12) 0.2111(9) -0.0318(8) 0.061(5) Uani 1 1 d . . . . .
H29A H -0.1718 0.2012 -0.0168 0.073 Uiso 1 1 calc R U . . .
H29B H -0.1193 0.2555 -0.0383 0.073 Uiso 1 1 calc R U . . .
C30 C -0.0456(12) 0.1823(8) 0.0110(7) 0.058(5) Uani 1 1 d . . . . .
H30A H -0.0601 0.2033 0.0436 0.070 Uiso 1 1 calc R U . . .
H30B H -0.0497 0.1395 0.0244 0.070 Uiso 1 1 calc R U . . .
C31 C 0.2714(13) 0.1534(8) -0.2640(7) 0.063(6) Uani 1 1 d . . . . .
H31A H 0.3334 0.1407 -0.2808 0.075 Uiso 1 1 calc R U . . .
H31B H 0.2340 0.1287 -0.2748 0.075 Uiso 1 1 calc R U . . .
C32 C 0.2695(13) 0.1416(8) -0.2012(7) 0.060(5) Uani 1 1 d . . . . .
H32A H 0.2704 0.0982 -0.1870 0.071 Uiso 1 1 calc R U . . .
H32B H 0.3238 0.1512 -0.1911 0.071 Uiso 1 1 calc R U . . .
C33 C 0.2991(12) 0.2574(7) -0.2877(7) 0.051(5) Uani 1 1 d . . . . .
H33A H 0.2901 0.2904 -0.3203 0.062 Uiso 1 1 calc R U . . .
H33B H 0.3611 0.2347 -0.2929 0.062 Uiso 1 1 calc R U . . .
C34 C 0.2873(12) 0.2851(8) -0.2345(8) 0.055(5) Uani 1 1 d . . . . .
H34A H 0.3117 0.2544 -0.2032 0.066 Uiso 1 1 calc R U . . .
H34B H 0.3193 0.3189 -0.2409 0.066 Uiso 1 1 calc R U . . .
C35 C 0.2060(13) 0.2258(9) -0.3436(7) 0.062(6) Uani 1 1 d . . . . .
H35A H 0.1673 0.1965 -0.3419 0.074 Uiso 1 1 calc R U . . .
H35B H 0.1688 0.2668 -0.3517 0.074 Uiso 1 1 calc R U . . .
C36 C 0.2782(16) 0.2181(12) -0.3913(8) 0.099(8) Uani 1 1 d . . . . .
H36A H 0.2497 0.2262 -0.4264 0.118 Uiso 1 1 calc R U . . .
H36B H 0.3148 0.2489 -0.3942 0.118 Uiso 1 1 calc R U . . .
C37 C -0.0580(13) 0.3920(8) -0.2975(8) 0.067(6) Uani 1 1 d . . . . .
H37A H -0.1009 0.4056 -0.3259 0.081 Uiso 1 1 calc R U . . .
H37B H -0.0922 0.3938 -0.2602 0.081 Uiso 1 1 calc R U . . .
C38 C -0.0125(12) 0.3280(8) -0.3000(8) 0.063(6) Uani 1 1 d . . . . .
H38A H -0.0535 0.3003 -0.2827 0.076 Uiso 1 1 calc R U . . .
H38B H 0.0056 0.3227 -0.3394 0.076 Uiso 1 1 calc R U . . .
C39 C -0.0286(13) 0.4806(8) -0.2782(8) 0.061(5) Uani 1 1 d . . . . .
H39A H -0.0923 0.4974 -0.2832 0.073 Uiso 1 1 calc R U . . .
H39B H 0.0058 0.5129 -0.2932 0.073 Uiso 1 1 calc R U . . .
C40 C -0.0178(16) 0.4584(10) -0.2175(8) 0.081(7) Uani 1 1 d . . . . .
H40A H -0.0215 0.4935 -0.1993 0.097 Uiso 1 1 calc R U . . .
H40B H -0.0685 0.4388 -0.2002 0.097 Uiso 1 1 calc R U . . .
C41 C 0.0335(12) 0.4492(8) -0.3686(7) 0.049(5) Uani 1 1 d . . . . .
H41A H -0.0132 0.4470 -0.3913 0.059 Uiso 1 1 calc R U . . .
H41B H 0.0427 0.4913 -0.3762 0.059 Uiso 1 1 calc R U . . .
C42 C 0.1191(11) 0.4079(8) -0.3850(7) 0.054(5) Uani 1 1 d . . . . .
H42A H 0.1061 0.3688 -0.3885 0.065 Uiso 1 1 calc R U . . .
H42B H 0.1462 0.4258 -0.4219 0.065 Uiso 1 1 calc R U . . .
C43 C 0.2499(12) 0.2638(8) -0.0824(8) 0.062(6) Uani 1 1 d . . . . .
H43A H 0.3041 0.2814 -0.0882 0.074 Uiso 1 1 calc R U . . .
H43B H 0.2186 0.2784 -0.1165 0.074 Uiso 1 1 calc R U . . .
C44 C 0.2778(14) 0.1938(9) -0.0735(7) 0.071(6) Uani 1 1 d . . . . .
H44A H 0.3017 0.1807 -0.1097 0.086 Uiso 1 1 calc R U . . .
H44B H 0.3248 0.1797 -0.0478 0.086 Uiso 1 1 calc R U . . .
C45 C 0.2434(15) 0.3008(8) 0.0027(7) 0.068(6) Uani 1 1 d . . . . .
H45A H 0.2015 0.3252 0.0280 0.082 Uiso 1 1 calc R U . . .
H45B H 0.2847 0.3263 -0.0193 0.082 Uiso 1 1 calc R U . . .
C46 C 0.2950(13) 0.2483(8) 0.0365(6) 0.059(6) Uani 1 1 d . . . . .
H46A H 0.3525 0.2347 0.0146 0.071 Uiso 1 1 calc R U . . .
H46B H 0.3085 0.2604 0.0704 0.071 Uiso 1 1 calc R U . . .
C47 C 0.1182(14) 0.3324(9) -0.0577(8) 0.082(7) Uani 1 1 d . . . . .
H47A H 0.0912 0.3179 -0.0854 0.098 Uiso 1 1 calc R U . . .
H47B H 0.0715 0.3411 -0.0266 0.098 Uiso 1 1 calc R U . . .
C48 C 0.1493(18) 0.3878(12) -0.0844(10) 0.102(9) Uani 1 1 d . . . . .
H48A H 0.1751 0.4026 -0.0564 0.123 Uiso 1 1 calc R U . . .
H48B H 0.1971 0.3788 -0.1149 0.123 Uiso 1 1 calc R U . . .
C49 C 0.2309(12) 0.0379(8) 0.0350(8) 0.052(5) Uani 1 1 d . . . . .
H49A H 0.2278 -0.0047 0.0359 0.062 Uiso 1 1 calc R U . . .
H49B H 0.2374 0.0578 -0.0047 0.062 Uiso 1 1 calc R U . . .
C50 C 0.1482(11) 0.0679(7) 0.0633(6) 0.045(5) Uani 1 1 d . . . . .
H50A H 0.0994 0.0757 0.0392 0.055 Uiso 1 1 calc R U . . .
H50B H 0.1315 0.0415 0.0986 0.055 Uiso 1 1 calc R U . . .
C51 C 0.3868(13) 0.0474(9) 0.0243(9) 0.070(6) Uani 1 1 d . . . . .
H51A H 0.3706 0.0758 -0.0104 0.083 Uiso 1 1 calc R U . . .
H51B H 0.4172 0.0082 0.0137 0.083 Uiso 1 1 calc R U . . .
C52 C 0.4519(14) 0.0718(9) 0.0523(10) 0.080(7) Uani 1 1 d . . . . .
H52A H 0.4870 0.0382 0.0768 0.096 Uiso 1 1 calc R U . . .
H52B H 0.4939 0.0904 0.0231 0.096 Uiso 1 1 calc R U . . .
C53 C 0.3289(12) -0.0123(9) 0.1062(9) 0.072(7) Uani 1 1 d . . . . .
H53A H 0.3926 -0.0177 0.1118 0.086 Uiso 1 1 calc R U . . .
H53B H 0.3208 -0.0492 0.0946 0.086 Uiso 1 1 calc R U . . .
C54 C 0.2690(12) -0.0047(7) 0.1647(7) 0.066(6) Uani 1 1 d . . . . .
H54A H 0.2083 -0.0118 0.1640 0.079 Uiso 1 1 calc R U . . .
H54B H 0.2967 -0.0332 0.1962 0.079 Uiso 1 1 calc R U . . .
C55 C 0.1090(14) 0.1939(8) 0.1929(7) 0.066(6) Uani 1 1 d . . . . .
H55A H 0.0658 0.2260 0.2094 0.079 Uiso 1 1 calc R U . . .
H55B H 0.0863 0.1892 0.1587 0.079 Uiso 1 1 calc R U . . .
C56 C 0.1997(12) 0.2132(8) 0.1770(7) 0.052(5) Uani 1 1 d . . . . .
H56A H 0.1979 0.2438 0.1423 0.063 Uiso 1 1 calc R U . . .
H56B H 0.2136 0.2311 0.2073 0.063 Uiso 1 1 calc R U . . .
C57 C 0.0914(13) 0.1465(9) 0.2941(8) 0.065(6) Uani 1 1 d . . . . .
H57A H 0.0337 0.1754 0.2962 0.077 Uiso 1 1 calc R U . . .
H57B H 0.0832 0.1083 0.3191 0.077 Uiso 1 1 calc R U . . .
C58 C 0.1598(12) 0.1708(8) 0.3145(8) 0.059(6) Uani 1 1 d . . . . .
H58A H 0.1532 0.2145 0.2997 0.070 Uiso 1 1 calc R U . . .
H58B H 0.1513 0.1651 0.3559 0.070 Uiso 1 1 calc R U . . .
C59 C 0.0656(12) 0.0951(8) 0.2181(8) 0.053(5) Uani 1 1 d . . . . .
H59A H 0.0922 0.0873 0.1804 0.064 Uiso 1 1 calc R U . . .
H59B H 0.0766 0.0561 0.2441 0.064 Uiso 1 1 calc R U . . .
C60 C -0.0302(16) 0.1138(10) 0.2165(9) 0.084(7) Uani 1 1 d . . . . .
H60A H -0.0504 0.0894 0.1937 0.101 Uiso 1 1 calc R U . . .
H60B H -0.0444 0.1566 0.1983 0.101 Uiso 1 1 calc R U . . .
C61 C 0.4640(14) -0.0284(9) 0.2748(9) 0.091(8) Uani 1 1 d . . . . .
H61A H 0.4104 -0.0467 0.2849 0.109 Uiso 1 1 calc R U . . .
H61B H 0.5132 -0.0578 0.2590 0.109 Uiso 1 1 calc R U . . .
C62 C 0.4448(16) 0.0288(10) 0.2324(9) 0.086(7) Uani 1 1 d . . . . .
H62A H 0.5004 0.0448 0.2210 0.104 Uiso 1 1 calc R U . . .
H62B H 0.4269 0.0190 0.1987 0.104 Uiso 1 1 calc R U . . .
C63 C 0.5854(15) -0.0024(8) 0.3162(10) 0.083(7) Uani 1 1 d . . . . .
H63A H 0.6254 -0.0394 0.3330 0.100 Uiso 1 1 calc R U . . .
H63B H 0.6048 0.0059 0.2756 0.100 Uiso 1 1 calc R U . . .
C64 C 0.5925(13) 0.0493(8) 0.3423(9) 0.079(7) Uani 1 1 d . . . . .
H64A H 0.5875 0.0371 0.3835 0.095 Uiso 1 1 calc R U . . .
H64B H 0.6516 0.0602 0.3298 0.095 Uiso 1 1 calc R U . . .
C65 C 0.474(2) -0.0590(10) 0.3717(10) 0.121(12) Uani 1 1 d . . . . .
H65A H 0.5215 -0.0953 0.3690 0.145 Uiso 1 1 calc R U . . .
H65B H 0.4162 -0.0698 0.3698 0.145 Uiso 1 1 calc R U . . .
C66 C 0.4727(16) -0.0399(8) 0.4264(11) 0.134(12) Uani 1 1 d . U . . .
H66A H 0.5349 -0.0456 0.4352 0.161 Uiso 1 1 calc R U . . .
H66B H 0.4417 -0.0663 0.4561 0.161 Uiso 1 1 calc R U . . .
C67 C 0.3739(12) 0.2454(8) 0.2432(7) 0.047(5) Uani 1 1 d . . . . .
H67A H 0.3504 0.2152 0.2292 0.056 Uiso 1 1 calc R U . . .
H67B H 0.3486 0.2859 0.2231 0.056 Uiso 1 1 calc R U . . .
C68 C 0.3471(11) 0.2417(7) 0.3057(6) 0.045(5) Uani 1 1 d . . . . .
H68A H 0.3586 0.2772 0.3182 0.054 Uiso 1 1 calc R U . . .
H68B H 0.2827 0.2410 0.3145 0.054 Uiso 1 1 calc R U . . .
C69 C 0.5157(14) 0.2885(8) 0.2211(7) 0.061(6) Uani 1 1 d . . . . .
H69A H 0.5797 0.2753 0.2085 0.073 Uiso 1 1 calc R U . . .
H69B H 0.4885 0.3185 0.1903 0.073 Uiso 1 1 calc R U . . .
C70 C 0.5079(12) 0.3166(7) 0.2697(7) 0.056(5) Uani 1 1 d . . . . .
H70A H 0.5495 0.3449 0.2635 0.067 Uiso 1 1 calc R U . . .
H70B H 0.4463 0.3396 0.2767 0.067 Uiso 1 1 calc R U . . .
C71 C 0.4730(14) 0.2248(8) 0.1299(8) 0.065(6) Uani 1 1 d . . . . .
H71A H 0.4069 0.2335 0.1338 0.078 Uiso 1 1 calc R U . . .
H71B H 0.4937 0.2635 0.1178 0.078 Uiso 1 1 calc R U . . .
C72 C 0.5061(13) 0.1935(8) 0.1851(7) 0.056(5) Uani 1 1 d . . . . .
H72A H 0.5722 0.1848 0.1807 0.067 Uiso 1 1 calc R U . . .
H72B H 0.4859 0.1546 0.1966 0.067 Uiso 1 1 calc R U . . .
C73 C 0.4514(12) 0.1776(7) 0.4671(7) 0.052(5) Uani 1 1 d . . . . .
H73A H 0.4036 0.1738 0.4461 0.063 Uiso 1 1 calc R U . . .
H73B H 0.4401 0.1576 0.5064 0.063 Uiso 1 1 calc R U . . .
C74 C 0.5436(13) 0.1469(7) 0.4407(7) 0.057(5) Uani 1 1 d . . . . .
H74A H 0.5897 0.1416 0.4663 0.068 Uiso 1 1 calc R U . . .
H74B H 0.5406 0.1069 0.4334 0.068 Uiso 1 1 calc R U . . .
C75 C 0.4806(12) 0.2516(8) 0.5159(7) 0.063(6) Uani 1 1 d . . . . .
H75A H 0.4548 0.2265 0.5492 0.075 Uiso 1 1 calc R U . . .
H75B H 0.4572 0.2944 0.5192 0.075 Uiso 1 1 calc R U . . .
C76 C 0.5841(10) 0.2380(8) 0.5155(6) 0.049(5) Uani 1 1 d . . . . .
H76A H 0.6015 0.2581 0.5431 0.058 Uiso 1 1 calc R U . . .
H76B H 0.6070 0.1941 0.5250 0.058 Uiso 1 1 calc R U . . .
C77 C 0.3675(13) 0.2809(8) 0.4520(8) 0.062(6) Uani 1 1 d . . . . .
H77A H 0.3234 0.2798 0.4856 0.074 Uiso 1 1 calc R U . . .
H77B H 0.3430 0.2679 0.4224 0.074 Uiso 1 1 calc R U . . .
C78 C 0.3833(10) 0.3451(7) 0.4319(7) 0.045(5) Uani 1 1 d . . . . .
H78A H 0.3335 0.3694 0.4109 0.054 Uiso 1 1 calc R U . . .
H78B H 0.3844 0.3638 0.4647 0.054 Uiso 1 1 calc R U . . .
C79 C 0.7713(11) 0.2210(7) 0.3444(7) 0.054(5) Uani 1 1 d . . . . .
H79A H 0.7296 0.1927 0.3529 0.065 Uiso 1 1 calc R U . . .
H79B H 0.8195 0.2068 0.3159 0.065 Uiso 1 1 calc R U . . .
C80 C 0.7223(11) 0.2829(7) 0.3213(7) 0.047(5) Uani 1 1 d . . . . .
H80A H 0.7654 0.3098 0.3067 0.057 Uiso 1 1 calc R U . . .
H80B H 0.6900 0.2807 0.2900 0.057 Uiso 1 1 calc R U . . .
C81 C 0.8979(11) 0.2393(8) 0.3843(9) 0.085(7) Uani 1 1 d . . . . .
H81A H 0.9210 0.2345 0.3453 0.102 Uiso 1 1 calc R U . . .
H81B H 0.9392 0.2104 0.4090 0.102 Uiso 1 1 calc R U . . .
C82 C 0.9022(13) 0.3003(8) 0.3906(11) 0.099(9) Uani 1 1 d . . . . .
H82A H 0.9415 0.2969 0.4200 0.119 Uiso 1 1 calc R U . . .
H82B H 0.9312 0.3199 0.3550 0.119 Uiso 1 1 calc R U . . .
C83 C 0.8087(14) 0.1633(8) 0.4366(8) 0.070(6) Uani 1 1 d . . . . .
H83A H 0.8419 0.1636 0.4681 0.084 Uiso 1 1 calc R U . . .
H83B H 0.7457 0.1637 0.4521 0.084 Uiso 1 1 calc R U . . .
C84 C 0.8430(16) 0.1062(11) 0.4176(11) 0.121(12) Uani 1 1 d . . . . .
H84A H 0.8397 0.0732 0.4501 0.146 Uiso 1 1 calc R U . . .
H84B H 0.8039 0.1019 0.3907 0.146 Uiso 1 1 calc R U . . .
C85 C 0.6166(12) 0.4085(8) 0.5389(7) 0.054(5) Uani 1 1 d . . . . .
H85A H 0.6461 0.3700 0.5605 0.064 Uiso 1 1 calc R U . . .
H85B H 0.5605 0.4237 0.5614 0.064 Uiso 1 1 calc R U . . .
C86 C 0.5954(11) 0.3975(7) 0.4854(6) 0.040(4) Uani 1 1 d . . . . .
H86A H 0.5603 0.3652 0.4929 0.048 Uiso 1 1 calc R U . . .
H86B H 0.5588 0.4346 0.4659 0.048 Uiso 1 1 calc R U . . .
C87 C 0.7227(13) 0.4483(9) 0.5797(7) 0.061(6) Uani 1 1 d . . . . .
H87A H 0.6788 0.4637 0.6098 0.073 Uiso 1 1 calc R U . . .
H87B H 0.7471 0.4053 0.5934 0.073 Uiso 1 1 calc R U . . .
C88 C 0.7946(12) 0.4813(9) 0.5691(6) 0.065(6) Uani 1 1 d . U . . .
H88A H 0.8336 0.4677 0.5997 0.078 Uiso 1 1 calc R U . . .
H88B H 0.7699 0.5249 0.5674 0.078 Uiso 1 1 calc R U . . .
C89 C 0.6270(11) 0.5145(7) 0.5119(7) 0.044(4) Uani 1 1 d . . . . .
H89A H 0.6098 0.5345 0.5451 0.053 Uiso 1 1 calc R U . . .
H89B H 0.5713 0.5118 0.4980 0.053 Uiso 1 1 calc R U . . .
C90 C 0.6759(12) 0.5534(7) 0.4676(7) 0.052(5) Uani 1 1 d . . . . .
H90A H 0.6335 0.5891 0.4508 0.063 Uiso 1 1 calc R U . . .
H90B H 0.7205 0.5676 0.4840 0.063 Uiso 1 1 calc R U . . .
C91 C 0.7212(11) 0.4424(7) 0.2950(7) 0.042(4) Uani 1 1 d . . . . .
H91A H 0.7213 0.4332 0.2572 0.051 Uiso 1 1 calc R U . . .
H91B H 0.6984 0.4103 0.3228 0.051 Uiso 1 1 calc R U . . .
C92 C 0.8162(11) 0.4425(7) 0.3047(6) 0.046(5) Uani 1 1 d . . . . .
H92A H 0.8510 0.4007 0.3110 0.056 Uiso 1 1 calc R U . . .
H92B H 0.8457 0.4657 0.2715 0.056 Uiso 1 1 calc R U . . .
C93 C 0.6491(14) 0.5419(8) 0.2464(7) 0.063(6) Uani 1 1 d . . . . .
H93A H 0.5996 0.5763 0.2520 0.076 Uiso 1 1 calc R U . . .
H93B H 0.6329 0.5204 0.2195 0.076 Uiso 1 1 calc R U . . .
C94 C 0.7323(13) 0.5649(7) 0.2229(7) 0.059(6) Uani 1 1 d . . . . .
H94A H 0.7748 0.5342 0.2042 0.071 Uiso 1 1 calc R U . . .
H94B H 0.7179 0.6018 0.1946 0.071 Uiso 1 1 calc R U . . .
C95 C 0.5729(11) 0.4919(7) 0.3321(7) 0.044(5) Uani 1 1 d . . . . .
H95A H 0.5837 0.4658 0.3687 0.053 Uiso 1 1 calc R U . . .
H95B H 0.5372 0.5314 0.3393 0.053 Uiso 1 1 calc R U . . .
C96 C 0.5211(13) 0.4639(8) 0.3013(8) 0.062(6) Uani 1 1 d . . . . .
H96A H 0.5056 0.4911 0.2659 0.074 Uiso 1 1 calc R U . . .
H96B H 0.5572 0.4253 0.2920 0.074 Uiso 1 1 calc R U . . .
N1 N -0.0830(9) 0.1894(6) -0.0844(5) 0.048(4) Uani 1 1 d . . . . .
N2 N 0.2387(10) 0.2176(6) -0.2868(6) 0.050(4) Uani 1 1 d . . . . .
N3 N 0.0029(9) 0.4319(6) -0.3070(6) 0.052(4) Uani 1 1 d . . . . .
N4 N 0.1929(12) 0.2839(7) -0.0356(6) 0.061(4) Uani 1 1 d . . . . .
N5 N 0.3065(10) 0.0397(6) 0.0609(6) 0.047(4) Uani 1 1 d . . . . .
N6 N 0.1155(11) 0.1350(6) 0.2346(6) 0.059(4) Uani 1 1 d . . . . .
N7 N 0.4899(12) -0.0121(6) 0.3253(7) 0.073(5) Uani 1 1 d . . . . .
N8 N 0.4702(12) 0.2340(6) 0.2331(6) 0.064(5) Uani 1 1 d . . . . .
N9 N 0.4513(10) 0.2399(7) 0.4653(6) 0.048(4) Uani 1 1 d . . . . .
N10 N 0.8108(9) 0.2216(6) 0.3965(6) 0.049(4) Uani 1 1 d . . . . .
N11 N 0.6764(9) 0.4531(6) 0.5297(6) 0.048(4) Uani 1 1 d . . . . .
N12 N 0.6614(10) 0.5010(6) 0.2998(6) 0.048(4) Uani 1 1 d . . . . .
N13 N 0.0612(11) 0.2552(8) 0.0658(7) 0.066(5) Uani 1 1 d D U . . .
N14 N -0.0052(14) 0.2851(10) 0.0616(9) 0.097(7) Uani 1 1 d D U . . .
N15 N -0.0722(16) 0.3195(10) 0.0536(9) 0.124(9) Uani 1 1 d D . . . .
N16 N 0.6499(13) 0.1749(8) 0.2688(8) 0.071(6) Uani 1 1 d . . . . .
N17 N 0.7021(16) 0.1367(11) 0.2608(9) 0.092(7) Uani 1 1 d . . . . .
N18 N 0.7621(18) 0.0940(13) 0.2522(11) 0.131(9) Uani 1 1 d . . . . .
N19 N 0.621(2) 0.6159(17) 0.3394(15) 0.058(6) Uani 0.432(18) 1 d DG U P A 1
N20 N 0.5706(16) 0.6484(10) 0.3608(10) 0.052(6) Uani 0.432(18) 1 d G U P A 1
N21 N 0.5172(19) 0.6853(12) 0.3801(11) 0.058(10) Uani 0.432(18) 1 d G U P A 1
N19' N 0.6203(16) 0.6129(14) 0.3591(12) 0.058(6) Uani 0.568(18) 1 d DG . P A 2
N20' N 0.5608(14) 0.6408(9) 0.3398(9) 0.052(6) Uani 0.568(18) 1 d G . P A 2
N21' N 0.4969(16) 0.6668(12) 0.3186(12) 0.088(11) Uani 0.568(18) 1 d G U P A 2
O1 O 0.0572(8) 0.1921(5) -0.2529(4) 0.048(3) Uani 1 1 d . . . . .
O2 O 0.0377(8) 0.1249(5) -0.1758(5) 0.051(3) Uani 1 1 d . . . . .
O3 O 0.1860(7) 0.0549(5) -0.1000(4) 0.046(3) Uani 1 1 d D . . . .
O4 O 0.1037(9) -0.0161(5) -0.0866(5) 0.067(4) Uani 1 1 d D . . . .
O5 O 0.2198(9) 0.0181(5) 0.2829(5) 0.063(4) Uani 1 1 d . . . . .
O6 O 0.2842(10) 0.0142(5) 0.3605(5) 0.072(4) Uani 1 1 d . . . . .
O7 O 0.2744(10) 0.1181(6) 0.4220(5) 0.075(4) Uani 1 1 d D . . . .
O8' O 0.2846(17) 0.0422(14) 0.4913(12) 0.129(9) Uani 0.57(2) 1 d D U P B 2
C13' C 0.237(2) 0.0862(11) 0.4626(10) 0.142(8) Uani 0.57(2) 1 d D U P B 2
C14' C 0.140(2) 0.1036(15) 0.4650(16) 0.154(10) Uani 0.57(2) 1 d D U P B 2
H14' H 0.1253 0.0962 0.4290 0.185 Uiso 0.57(2) 1 calc R U P B 2
C15' C 0.094(2) 0.0681(19) 0.507(2) 0.162(14) Uani 0.57(2) 1 d D U P B 2
H15A H 0.1196 0.0255 0.5057 0.243 Uiso 0.57(2) 1 calc R U P B 2
H15B H 0.1000 0.0770 0.5433 0.243 Uiso 0.57(2) 1 calc R U P B 2
H15C H 0.0312 0.0768 0.5006 0.243 Uiso 0.57(2) 1 calc R U P B 2
C16' C 0.106(2) 0.1638(16) 0.4654(12) 0.157(13) Uani 0.57(2) 1 d D U P B 2
H16A H 0.1395 0.1881 0.4357 0.235 Uiso 0.57(2) 1 calc R U P B 2
H16B H 0.0431 0.1731 0.4590 0.235 Uiso 0.57(2) 1 calc R U P B 2
H16C H 0.1120 0.1733 0.5017 0.235 Uiso 0.57(2) 1 calc R U P B 2
O8 O 0.314(2) 0.067(2) 0.5017(12) 0.129(9) Uani 0.43(2) 1 d D U P B 1
C13 C 0.253(3) 0.0972(13) 0.4727(9) 0.142(8) Uani 0.43(2) 1 d D U P B 1
C14 C 0.162(2) 0.1056(14) 0.4994(13) 0.145(10) Uani 0.43(2) 1 d D U P B 1
H14 H 0.1614 0.0790 0.5370 0.174 Uiso 0.43(2) 1 calc R U P B 1
C15 C 0.102(3) 0.090(2) 0.469(2) 0.148(13) Uani 0.43(2) 1 d D U P B 1
H15D H 0.1244 0.0485 0.4624 0.222 Uiso 0.43(2) 1 calc R U P B 1
H15E H 0.0432 0.0932 0.4901 0.222 Uiso 0.43(2) 1 calc R U P B 1
H15F H 0.0984 0.1174 0.4327 0.222 Uiso 0.43(2) 1 calc R U P B 1
C16 C 0.128(3) 0.1645(11) 0.5072 0.172(15) Uani 0.43(2) 1 d D U P B 1
H16D H 0.1546 0.1729 0.5378 0.258 Uiso 0.43(2) 1 calc R U P B 1
H16E H 0.0627 0.1700 0.5167 0.258 Uiso 0.43(2) 1 calc R U P B 1
H16F H 0.1410 0.1923 0.4727 0.258 Uiso 0.43(2) 1 calc R U P B 1
O9 O 0.7686(8) 0.2619(5) 0.5092(4) 0.049(3) Uani 1 1 d . . . . .
O10 O 0.8282(8) 0.3377(5) 0.5243(4) 0.051(3) Uani 1 1 d . . . . .
O11 O 0.9554(9) 0.4061(6) 0.4345(5) 0.061(4) Uani 1 1 d D . . . .
O12 O 1.0138(12) 0.4365(15) 0.5014(11) 0.220(13) Uani 1 1 d D U . . .
O13 O 0.0056(8) 0.0745(5) -0.0513(5) 0.061(4) Uani 1 1 d D . . . .
H13 H 0.0313 0.0378 -0.0679 0.074 Uiso 1 1 d R U . . .
O14 O 0.0501(7) 0.2463(5) -0.1509(4) 0.045(3) Uani 1 1 d . . . . .
O15 O 0.0401(8) 0.1858(5) -0.0131(5) 0.055(3) Uani 1 1 d . . . . .
O16 O 0.1938(7) 0.1758(4) -0.1752(5) 0.045(3) Uani 1 1 d . . . . .
O17 O 0.1949(8) 0.3059(5) -0.2214(4) 0.046(3) Uani 1 1 d . . . . .
O18 O 0.3341(14) 0.1627(9) -0.3877(7) 0.157(10) Uani 1 1 d . . . . .
H18A H 0.3037 0.1363 -0.3859 0.189 Uiso 1 1 d R U . . .
O19 O 0.0656(7) 0.3146(5) -0.2696(5) 0.049(3) Uani 1 1 d . . . . .
O20 O 0.0564(9) 0.4203(5) -0.2070(5) 0.062(4) Uani 1 1 d . . . . .
O21 O 0.1791(7) 0.3982(5) -0.3456(4) 0.040(3) Uani 1 1 d . . . . .
O22 O 0.2007(8) 0.1691(5) -0.0503(4) 0.049(3) Uani 1 1 d . . . . .
O23 O 0.2506(8) 0.2010(5) 0.0526(5) 0.056(3) Uani 1 1 d . . . . .
O24 O 0.0790(13) 0.4342(7) -0.1069(6) 0.115(6) Uani 1 1 d . . . . .
H24 H 0.0581 0.4222 -0.1314 0.138 Uiso 1 1 d R U . . .
O25 O 0.1597(8) 0.1236(5) 0.0753(4) 0.051(3) Uani 1 1 d . . . . .
O26 O 0.4055(8) 0.1130(5) 0.0827(5) 0.062(4) Uani 1 1 d . . . . .
O27 O 0.2661(8) 0.0549(5) 0.1696(4) 0.051(3) Uani 1 1 d . . . . .
O28 O 0.2662(8) 0.1618(5) 0.1685(4) 0.049(3) Uani 1 1 d . . . . .
O29 O 0.2457(8) 0.1404(5) 0.2965(4) 0.044(3) Uani 1 1 d . . . . .
O30 O -0.0789(10) 0.1064(8) 0.2735(7) 0.111(6) Uani 1 1 d . . . . .
H30 H -0.1340 0.1179 0.2714 0.133 Uiso 1 1 d R U . . .
O31 O 0.3784(8) 0.0734(5) 0.2517(5) 0.051(3) Uani 1 1 d . . . . .
O32 O 0.5242(9) 0.1001(5) 0.3272(5) 0.063(4) Uani 1 1 d . . . . .
O33 O 0.4274(9) 0.0246(6) 0.4275(6) 0.095(5) Uani 1 1 d D . . . .
H33 H 0.3746 0.0229 0.4558 0.114 Uiso 1 1 d R U . . .
O34 O 0.3980(7) 0.1885(5) 0.3333(4) 0.044(3) Uani 1 1 d . . . . .
O35 O 0.5288(8) 0.2709(4) 0.3163(4) 0.044(3) Uani 1 1 d . . . . .
O36 O 0.5069(9) 0.1865(6) 0.0896(5) 0.076(4) Uani 1 1 d . . . . .
H36 H 0.4875 0.1543 0.0998 0.091 Uiso 1 1 d R U . . .
O37 O 0.5647(8) 0.1859(4) 0.3893(4) 0.051(3) Uani 1 1 d . . . . .
O38 O 0.6185(7) 0.2605(5) 0.4614(4) 0.042(3) Uani 1 1 d . . . . .
O39 O 0.4636(7) 0.3458(4) 0.3976(4) 0.042(3) Uani 1 1 d . . . . .
O40 O 0.6602(7) 0.3067(5) 0.3647(4) 0.043(3) Uani 1 1 d . . . . .
O41 O 0.8264(7) 0.3361(4) 0.4032(4) 0.036(3) Uani 1 1 d . . . . .
O42 O 0.9289(13) 0.0995(6) 0.3926(8) 0.122(7) Uani 1 1 d . . . . .
H42 H 0.9323 0.1266 0.3643 0.147 Uiso 1 1 d R U . . .
O43 O 0.6750(7) 0.3804(5) 0.4508(4) 0.042(3) Uani 1 1 d . . . . .
O44 O 0.8473(7) 0.4705(5) 0.5148(5) 0.063(4) Uani 1 1 d D . . . .
H44 H 0.9062 0.4464 0.5251 0.075 Uiso 1 1 d R U . . .
O45 O 0.7194(8) 0.5187(5) 0.4256(4) 0.049(3) Uani 1 1 d . . . . .
O46 O 0.8126(6) 0.4692(4) 0.3523(4) 0.035(3) Uani 1 1 d . . . . .
O47 O 0.7714(8) 0.5779(5) 0.2660(4) 0.051(3) Uani 1 1 d . . . . .
O48 O 0.4402(8) 0.4533(5) 0.3371(5) 0.057(3) Uani 1 1 d . . . . .
H48 H 0.4540 0.4298 0.3668 0.068 Uiso 1 1 d R U . . .
N22 N 0.893(2) 0.304(2) 0.2117(16) 0.109(15) Uani 0.5 1 d D U P . .
C97 C 0.785(2) 0.2559(18) 0.1660(16) 0.077(14) Uani 0.5 1 d D . P . .
H97A H 0.7400 0.2878 0.1473 0.116 Uiso 0.5 1 calc R U P . .
H97B H 0.7542 0.2297 0.1956 0.116 Uiso 0.5 1 calc R U P . .
H97C H 0.8201 0.2321 0.1387 0.116 Uiso 0.5 1 calc R U P . .
C98 C 0.847(3) 0.2846(17) 0.1923(16) 0.064(12) Uani 0.5 1 d D U P . .
O49 O 0.2820(13) 0.4877(8) 0.2871(9) 0.082(6) Uani 0.716(17) 1 d . U P C 1
O50 O 0.250(2) 0.0722(13) 0.5961(12) 0.163(12) Uani 0.716(17) 1 d . U P C 1
O49' O 0.288(3) 0.452(2) 0.254(2) 0.082(6) Uani 0.284(17) 1 d . . P C 2
O50' O 0.196(3) 0.0421(19) 0.6412(19) 0.063(15) Uani 0.284(17) 1 d . U P C 2
O51 O 0.633(3) 0.4097(16) 0.1586(15) 0.151(15) Uani 0.5 1 d . U P . .
O52 O 0.759(3) 0.3974(15) 0.8930(16) 0.145(15) Uani 0.5 1 d . U P . .
O53 O 0.620(3) 0.212(2) 0.9825(19) 0.063(10) Uani 0.263(16) 1 d . U P D 1
O53' O 0.552(4) 0.240(2) 0.981(2) 0.063(10) Uani 0.237(16) 1 d . U P D 2
O54 O 0.686(3) 0.350(2) 0.751(2) 0.068(10) Uani 0.246(15) 1 d . U P . .
O54' O 0.724(3) 0.407(2) 0.7843(19) 0.068(10) Uani 0.254(15) 1 d . U P E 2
O55 O 0.535(3) 0.6601(19) 0.137(2) 0.179(18) Uani 0.5 1 d . U P . .
O56 O 0.490(3) 0.859(2) 0.1670(18) 0.181(18) Uani 0.5 1 d . U P . .

loop_
_atom_site_aniso_label
_atom_site_aniso_U_11
_atom_site_aniso_U_22
_atom_site_aniso_U_33
_atom_site_aniso_U_23
_atom_site_aniso_U_13
_atom_site_aniso_U_12
Gd1 0.0643(6) 0.0413(5) 0.0316(5) -0.0117(4) 0.0025(4) -0.0266(5)
Gd2 0.0826(8) 0.0328(5) 0.0463(6) 0.0010(4) -0.0144(5) -0.0233(5)
Gd3 0.0514(6) 0.0410(5) 0.0270(5) -0.0071(4) -0.0065(4) -0.0123(4)
Fe1 0.0627(17) 0.0349(14) 0.0345(15) -0.0022(11) -0.0125(12) -0.0206(12)
Fe2 0.0647(18) 0.0377(15) 0.0391(16) -0.0021(12) -0.0094(13) -0.0213(13)
Fe3 0.0623(17) 0.0376(14) 0.0366(15) -0.0078(12) 0.0009(13) -0.0229(13)
Fe4 0.086(2) 0.0465(16) 0.0346(16) -0.0135(12) -0.0035(14) -0.0284(15)
Fe5 0.079(2) 0.0405(15) 0.0380(16) -0.0161(12) -0.0016(14) -0.0261(14)
Fe6 0.077(2) 0.0373(15) 0.0386(16) -0.0121(12) -0.0030(14) -0.0212(13)
Fe7 0.077(2) 0.0320(14) 0.0390(16) -0.0081(12) -0.0076(14) -0.0183(13)
Fe8 0.0583(16) 0.0363(14) 0.0267(14) -0.0064(11) -0.0009(12) -0.0183(12)
Fe9 0.0552(16) 0.0341(14) 0.0281(14) -0.0059(11) -0.0052(12) -0.0093(12)
C1 0.068(13) 0.039(11) 0.046(13) -0.009(10) -0.013(10) -0.010(10)
C2 0.131(15) 0.069(11) 0.069(14) -0.009(11) -0.045(12) -0.065(11)
C3 0.129(12) 0.146(16) 0.102(15) -0.043(13) -0.044(12) -0.081(11)
C4 0.202(16) 0.114(14) 0.179(19) -0.072(14) -0.071(15) -0.002(13)
C5 0.053(13) 0.067(14) 0.037(11) -0.003(10) 0.008(9) -0.035(11)
C6 0.067(14) 0.045(12) 0.073(15) -0.023(11) 0.020(12) -0.014(11)
C7 0.078(19) 0.14(3) 0.15(3) -0.07(2) -0.031(18) 0.009(17)
C8 0.14(2) 0.046(15) 0.22(4) -0.035(18) 0.08(2) -0.018(15)
C9 0.056(14) 0.050(13) 0.095(19) -0.026(13) 0.004(13) -0.017(11)
C10 0.118(19) 0.049(12) 0.052(13) 0.004(10) -0.010(13) -0.057(13)
C11 0.11(2) 0.076(16) 0.069(16) -0.002(13) 0.035(14) -0.043(15)
C12 0.20(3) 0.040(13) 0.093(19) 0.030(12) -0.061(18) -0.067(15)
C17 0.052(13) 0.052(13) 0.042(12) 0.016(10) -0.006(10) -0.009(10)
C18 0.14(2) 0.12(2) 0.038(14) 0.036(13) -0.045(15) -0.071(18)
C19 0.27(3) 0.22(3) 0.09(2) 0.05(2) -0.01(2) 0.11(3)
C20 0.17(4) 0.36(7) 0.17(4) 0.05(4) -0.12(3) 0.01(4)
C21 0.055(19) 0.11(3) 0.21(4) -0.02(3) 0.01(2) 0.001(17)
C22 0.18(4) 0.11(3) 0.11(3) 0.02(2) 0.00(2) -0.05(3)
C23 0.13(2) 0.22(3) 0.31(4) 0.05(3) -0.04(2) -0.08(2)
C24 0.13(3) 0.41(6) 0.08(2) 0.07(3) -0.028(19) -0.18(3)
C25 0.068(14) 0.073(15) 0.053(13) -0.011(11) 0.004(11) -0.040(12)
C26 0.053(13) 0.077(15) 0.072(15) -0.029(12) 0.030(11) -0.047(11)
C27 0.068(14) 0.065(14) 0.060(14) -0.025(12) -0.008(11) 0.001(11)
C28 0.078(15) 0.055(13) 0.038(12) -0.008(9) 0.013(10) -0.028(12)
C29 0.043(12) 0.067(14) 0.072(15) -0.018(11) 0.010(11) -0.015(10)
C30 0.078(15) 0.063(13) 0.039(12) -0.035(10) 0.017(11) -0.018(11)
C31 0.082(15) 0.046(12) 0.044(12) -0.013(10) 0.030(10) 0.000(10)
C32 0.068(14) 0.054(13) 0.048(13) 0.007(10) 0.005(10) -0.015(11)
C33 0.065(13) 0.037(10) 0.047(12) -0.005(9) 0.010(10) -0.014(9)
C34 0.063(14) 0.042(11) 0.062(14) 0.002(10) -0.007(11) -0.025(10)
C35 0.082(15) 0.078(15) 0.025(11) -0.014(10) 0.003(10) -0.020(12)
C36 0.11(2) 0.14(2) 0.029(13) 0.008(14) 0.012(13) -0.024(18)
C37 0.073(15) 0.051(13) 0.074(15) 0.005(11) -0.016(12) -0.016(11)
C38 0.069(14) 0.049(13) 0.067(14) 0.001(10) 0.005(11) -0.018(11)
C39 0.073(14) 0.051(13) 0.048(13) -0.009(10) 0.011(10) -0.001(10)
C40 0.11(2) 0.061(15) 0.069(17) -0.035(13) 0.023(14) -0.021(14)
C41 0.057(13) 0.049(12) 0.043(12) 0.002(9) -0.004(9) -0.022(10)
C42 0.067(14) 0.068(13) 0.036(11) -0.004(10) -0.002(10) -0.036(11)
C43 0.095(16) 0.055(13) 0.044(13) -0.005(10) -0.001(11) -0.040(12)
C44 0.086(16) 0.080(16) 0.064(15) -0.022(12) -0.018(12) -0.037(13)
C45 0.135(19) 0.051(12) 0.039(12) 0.001(10) -0.027(12) -0.057(13)
C46 0.111(17) 0.061(13) 0.021(10) -0.014(9) 0.005(10) -0.050(12)
C47 0.16(2) 0.051(14) 0.037(13) -0.010(11) 0.012(14) -0.034(15)
C48 0.16(3) 0.10(2) 0.057(16) -0.019(15) -0.016(16) -0.03(2)
C49 0.058(13) 0.050(12) 0.056(13) -0.009(10) -0.019(11) -0.019(10)
C50 0.066(13) 0.046(11) 0.029(10) -0.007(8) -0.005(9) -0.021(10)
C51 0.074(15) 0.072(15) 0.076(16) -0.053(12) 0.010(12) -0.019(12)
C52 0.082(16) 0.069(15) 0.12(2) -0.051(14) 0.009(14) -0.049(12)
C53 0.054(13) 0.076(16) 0.111(19) -0.073(15) -0.011(13) -0.013(11)
C54 0.096(16) 0.046(12) 0.063(14) -0.031(11) 0.014(12) -0.028(11)
C55 0.116(19) 0.041(12) 0.033(11) -0.013(9) -0.019(11) 0.012(12)
C56 0.079(15) 0.038(11) 0.047(12) -0.011(9) -0.022(11) -0.013(10)
C57 0.089(16) 0.067(14) 0.044(12) -0.026(10) 0.003(11) -0.019(12)
C58 0.068(14) 0.062(13) 0.068(14) -0.051(11) -0.014(11) -0.018(11)
C59 0.061(13) 0.042(11) 0.069(14) -0.037(10) -0.005(11) -0.013(10)
C60 0.13(2) 0.071(16) 0.048(15) -0.015(12) 0.003(14) -0.014(15)
C61 0.076(16) 0.064(16) 0.15(3) -0.032(16) -0.044(16) -0.024(13)
C62 0.12(2) 0.078(17) 0.083(18) -0.029(15) -0.022(15) -0.035(16)
C63 0.085(17) 0.041(13) 0.13(2) -0.012(13) -0.039(15) -0.011(12)
C64 0.070(15) 0.032(12) 0.13(2) 0.002(12) -0.007(14) -0.026(11)
C65 0.20(3) 0.055(16) 0.13(3) -0.003(17) -0.12(2) -0.024(17)
C66 0.15(2) 0.073(18) 0.15(3) 0.077(18) -0.04(2) -0.029(17)
C67 0.054(13) 0.048(11) 0.040(11) -0.011(9) -0.003(9) -0.012(9)
C68 0.074(13) 0.029(10) 0.034(11) 0.005(8) -0.022(9) -0.013(9)
C69 0.098(16) 0.051(12) 0.047(12) -0.007(10) -0.016(11) -0.038(11)
C70 0.093(15) 0.036(11) 0.048(12) -0.010(9) -0.006(11) -0.029(10)
C71 0.099(16) 0.052(13) 0.059(14) -0.015(11) -0.008(12) -0.041(12)
C72 0.093(15) 0.042(11) 0.033(11) -0.010(9) -0.012(10) -0.007(10)
C73 0.079(15) 0.036(11) 0.042(11) 0.015(9) -0.019(10) -0.025(10)
C74 0.081(15) 0.040(11) 0.049(12) 0.014(9) -0.016(11) -0.025(11)
C75 0.077(15) 0.071(14) 0.043(12) -0.011(10) -0.005(10) -0.020(11)
C76 0.043(11) 0.072(13) 0.033(11) 0.002(9) -0.005(9) -0.025(10)
C77 0.083(16) 0.074(15) 0.043(12) -0.018(11) 0.003(11) -0.046(13)
C78 0.042(11) 0.060(12) 0.037(11) -0.024(9) -0.001(9) -0.004(9)
C79 0.096(15) 0.042(11) 0.025(10) -0.023(8) 0.002(10) -0.003(10)
C80 0.062(12) 0.037(10) 0.037(11) -0.001(8) -0.010(9) 0.001(9)
C81 0.038(13) 0.11(2) 0.11(2) -0.057(16) 0.018(12) -0.010(12)
C82 0.084(18) 0.045(14) 0.17(3) -0.032(15) 0.026(17) -0.033(13)
C83 0.107(17) 0.043(12) 0.046(13) -0.014(10) -0.004(12) 0.016(12)
C84 0.10(2) 0.08(2) 0.13(2) -0.008(17) 0.074(18) 0.030(16)
C85 0.053(12) 0.063(13) 0.041(12) -0.015(10) 0.010(9) -0.010(10)
C86 0.050(11) 0.046(11) 0.033(10) -0.026(8) 0.008(9) -0.019(9)
C87 0.079(15) 0.093(16) 0.022(10) -0.020(10) -0.019(10) -0.026(12)
C88 0.081(15) 0.093(15) 0.032(11) -0.046(11) -0.004(10) -0.014(12)
C89 0.041(11) 0.035(10) 0.061(12) -0.010(9) -0.008(9) -0.014(8)
C90 0.081(14) 0.039(11) 0.045(12) -0.012(9) -0.029(10) -0.012(10)
C91 0.068(13) 0.034(10) 0.032(10) -0.011(8) -0.013(9) -0.016(9)
C92 0.072(13) 0.051(11) 0.022(10) -0.012(8) 0.004(9) -0.026(10)
C93 0.118(18) 0.043(11) 0.044(12) 0.008(9) -0.044(12) -0.040(12)
C94 0.104(16) 0.047(12) 0.039(11) 0.010(9) -0.024(11) -0.047(11)
C95 0.047(11) 0.047(11) 0.052(12) -0.010(9) -0.016(9) -0.028(9)
C96 0.087(16) 0.047(12) 0.054(13) -0.011(10) -0.017(12) -0.011(11)
N1 0.070(11) 0.048(9) 0.025(8) -0.007(7) 0.012(7) -0.020(8)
N2 0.072(11) 0.024(8) 0.047(10) 0.001(7) 0.007(8) -0.010(7)
N3 0.055(10) 0.045(9) 0.052(10) -0.009(8) 0.002(8) -0.008(8)
N4 0.103(14) 0.056(11) 0.036(10) -0.011(8) -0.016(9) -0.033(10)
N5 0.068(11) 0.040(9) 0.036(9) -0.020(7) 0.007(8) -0.012(8)
N6 0.093(12) 0.047(10) 0.038(10) -0.002(8) 0.001(8) -0.024(9)
N7 0.108(15) 0.019(8) 0.089(14) 0.014(9) -0.045(12) -0.006(9)
N8 0.115(15) 0.038(9) 0.049(11) -0.012(8) -0.011(10) -0.031(9)
N9 0.066(11) 0.056(10) 0.030(9) -0.013(7) -0.007(8) -0.019(8)
N10 0.049(10) 0.048(9) 0.050(10) -0.026(8) 0.012(8) -0.003(7)
N11 0.061(10) 0.056(10) 0.036(9) -0.009(7) -0.015(7) -0.021(8)
N12 0.075(11) 0.028(8) 0.047(9) -0.002(7) -0.025(8) -0.016(8)
N13 0.064(10) 0.067(10) 0.061(10) -0.008(8) -0.022(9) 0.005(8)
N14 0.106(15) 0.104(15) 0.088(13) -0.029(12) -0.004(13) -0.025(12)
N15 0.17(3) 0.12(2) 0.083(17) -0.005(15) 0.015(17) -0.040(18)
N16 0.090(15) 0.045(11) 0.078(14) -0.023(10) -0.024(11) 0.006(10)
N17 0.10(2) 0.09(2) 0.099(17) -0.038(16) -0.008(16) -0.034(14)
N18 0.14(2) 0.14(2) 0.11(2) -0.011(18) 0.014(18) -0.044(18)
N19 0.056(8) 0.054(8) 0.060(11) -0.007(8) -0.010(8) -0.004(6)
N20 0.049(8) 0.049(8) 0.057(10) -0.010(7) -0.001(8) -0.013(7)
N21 0.049(16) 0.061(15) 0.047(16) 0.007(12) -0.008(12) 0.011(11)
N19' 0.056(8) 0.054(8) 0.060(11) -0.007(8) -0.010(8) -0.004(6)
N20' 0.049(8) 0.049(8) 0.057(10) -0.010(7) -0.001(8) -0.013(7)
N21' 0.094(18) 0.085(18) 0.086(18) -0.021(14) -0.018(14) -0.011(14)
O1 0.073(9) 0.042(7) 0.036(7) -0.008(6) -0.003(6) -0.026(6)
O2 0.093(10) 0.049(8) 0.023(7) -0.011(6) 0.002(6) -0.037(7)
O3 0.065(8) 0.042(7) 0.041(7) -0.018(6) 0.005(6) -0.028(6)
O4 0.086(10) 0.040(8) 0.071(10) -0.012(7) 0.006(8) -0.012(7)
O5 0.109(11) 0.049(8) 0.040(8) -0.002(7) -0.012(8) -0.034(7)
O6 0.111(12) 0.053(8) 0.060(9) 0.025(7) -0.038(8) -0.048(8)
O7 0.120(12) 0.066(9) 0.051(9) 0.000(7) -0.004(8) -0.052(9)
O8' 0.136(11) 0.151(14) 0.106(12) -0.008(10) -0.006(9) -0.058(10)
C13' 0.141(9) 0.142(10) 0.142(10) -0.021(6) -0.015(6) -0.035(6)
C14' 0.152(10) 0.151(12) 0.156(13) -0.021(8) -0.015(8) -0.029(8)
C15' 0.151(17) 0.177(18) 0.15(2) -0.039(15) 0.013(16) -0.030(17)
C16' 0.157(18) 0.164(13) 0.15(2) -0.055(15) -0.010(17) -0.019(12)
O8 0.136(11) 0.151(14) 0.106(12) -0.008(10) -0.006(9) -0.058(10)
C13 0.141(9) 0.142(10) 0.142(10) -0.021(6) -0.015(6) -0.035(6)
C14 0.147(10) 0.146(12) 0.142(13) -0.026(9) -0.011(8) -0.030(8)
C15 0.139(15) 0.15(2) 0.15(2) -0.022(16) -0.014(15) -0.030(17)
C16 0.18(2) 0.166(17) 0.17(2) -0.047(17) -0.012(16) -0.022(14)
O9 0.054(8) 0.063(8) 0.031(7) 0.000(6) -0.018(6) -0.017(6)
O10 0.066(8) 0.051(8) 0.030(7) 0.003(6) -0.013(6) -0.007(7)
O11 0.051(9) 0.091(10) 0.048(8) -0.010(7) -0.016(7) -0.026(8)
O12 0.16(2) 0.36(3) 0.17(2) -0.16(2) -0.050(16) 0.01(2)
O13 0.084(10) 0.060(9) 0.044(8) -0.019(6) 0.013(7) -0.025(7)
O14 0.054(8) 0.053(8) 0.035(7) -0.023(6) 0.006(6) -0.019(6)
O15 0.055(8) 0.071(9) 0.043(8) -0.014(6) 0.013(6) -0.025(7)
O16 0.056(8) 0.029(6) 0.051(8) -0.004(6) -0.004(6) -0.017(6)
O17 0.055(8) 0.044(7) 0.042(7) -0.006(6) -0.004(6) -0.023(6)
O18 0.22(2) 0.115(16) 0.067(13) 0.000(11) 0.029(13) 0.061(16)
O19 0.056(8) 0.039(7) 0.059(8) -0.002(6) -0.018(7) -0.020(6)
O20 0.086(10) 0.041(8) 0.053(9) -0.014(6) 0.001(7) -0.005(7)
O21 0.044(7) 0.049(7) 0.032(7) -0.014(5) -0.003(5) -0.016(5)
O22 0.068(8) 0.064(8) 0.025(6) -0.018(6) 0.013(6) -0.039(7)
O23 0.085(9) 0.055(8) 0.042(8) -0.007(6) -0.010(7) -0.042(7)
O24 0.21(2) 0.068(11) 0.060(11) -0.019(9) -0.031(12) 0.004(12)
O25 0.079(9) 0.044(7) 0.043(8) -0.016(6) -0.001(6) -0.038(6)
O26 0.085(10) 0.052(8) 0.059(9) -0.038(7) 0.006(7) -0.019(7)
O27 0.094(10) 0.034(7) 0.032(7) -0.012(5) 0.000(6) -0.028(6)
O28 0.075(9) 0.041(7) 0.035(7) -0.022(6) 0.010(6) -0.016(6)
O29 0.078(9) 0.033(7) 0.028(7) -0.009(5) -0.013(6) -0.020(6)
O30 0.091(12) 0.142(15) 0.121(15) -0.097(13) 0.012(10) -0.018(11)
O31 0.072(9) 0.025(6) 0.054(8) -0.022(6) 0.006(6) -0.002(6)
O32 0.093(10) 0.035(7) 0.061(9) -0.005(6) -0.004(7) -0.020(7)
O33 0.117(13) 0.079(11) 0.088(12) 0.041(9) -0.039(10) -0.049(10)
O34 0.067(8) 0.034(7) 0.033(7) -0.014(5) -0.002(6) -0.011(6)
O35 0.094(9) 0.020(6) 0.024(6) -0.006(5) -0.012(6) -0.018(6)
O36 0.107(11) 0.089(10) 0.052(9) -0.046(8) 0.018(8) -0.048(9)
O37 0.103(10) 0.021(6) 0.031(7) 0.000(5) -0.008(6) -0.021(6)
O38 0.048(7) 0.053(7) 0.023(6) -0.005(5) 0.003(5) -0.015(6)
O39 0.054(8) 0.037(7) 0.034(7) -0.005(5) 0.002(6) -0.012(6)
O40 0.060(8) 0.042(7) 0.028(6) -0.017(5) 0.008(6) -0.011(6)
O41 0.033(6) 0.029(6) 0.035(7) -0.003(5) 0.010(5) 0.006(5)
O42 0.183(19) 0.044(10) 0.129(16) -0.018(10) -0.033(14) 0.013(11)
O43 0.056(8) 0.050(7) 0.024(6) -0.004(5) -0.004(6) -0.020(6)
O44 0.056(8) 0.071(9) 0.072(10) -0.010(7) -0.020(7) -0.031(7)
O45 0.079(9) 0.042(7) 0.033(7) -0.015(6) -0.002(6) -0.023(6)
O46 0.047(7) 0.037(6) 0.025(6) -0.007(5) -0.008(5) -0.014(5)
O47 0.090(9) 0.047(7) 0.028(7) -0.008(6) -0.015(6) -0.031(7)
O48 0.068(9) 0.039(7) 0.064(9) -0.005(6) -0.011(7) -0.011(6)
N22 0.07(2) 0.17(3) 0.08(2) -0.06(2) 0.05(2) 0.00(2)
C97 0.04(2) 0.10(4) 0.07(3) -0.01(3) 0.02(2) 0.02(2)
C98 0.067(19) 0.056(18) 0.047(18) -0.003(15) 0.014(15) 0.012(15)
O49 0.085(12) 0.064(13) 0.096(15) -0.024(10) -0.040(11) 0.015(10)
O50 0.18(2) 0.149(18) 0.17(2) -0.072(15) 0.020(15) -0.053(15)
O49' 0.085(12) 0.064(13) 0.096(15) -0.024(10) -0.040(11) 0.015(10)
O50' 0.06(2) 0.06(2) 0.07(2) -0.010(16) 0.007(16) -0.032(16)
O51 0.28(3) 0.12(2) 0.10(2) -0.05(2) -0.01(2) -0.10(2)
O52 0.16(3) 0.09(2) 0.14(3) 0.00(2) 0.03(2) 0.04(2)
O53 0.048(15) 0.065(15) 0.059(14) 0.015(11) 0.015(12) -0.013(12)
O53' 0.048(15) 0.065(15) 0.059(14) 0.015(11) 0.015(12) -0.013(12)
O54 0.07(2) 0.10(2) 0.047(18) -0.015(16) 0.020(15) -0.051(17)
O54' 0.07(2) 0.10(2) 0.047(18) -0.015(16) 0.020(15) -0.051(17)
O55 0.14(3) 0.15(3) 0.22(3) 0.10(2) -0.04(2) -0.06(2)
O56 0.11(3) 0.26(4) 0.16(3) -0.01(3) -0.08(2) -0.01(2)

loop_
_atom_type_symbol
_atom_type_description
_atom_type_scat_dispersion_real
_atom_type_scat_dispersion_imag
_atom_type_scat_source
C C 0.0033 0.0016 'International Tables Vol C Tables 4.2.6.8 and 6.1.1.4'
H H 0.0000 0.0000 'International Tables Vol C Tables 4.2.6.8 and 6.1.1.4'
N N 0.0061 0.0033 'International Tables Vol C Tables 4.2.6.8 and 6.1.1.4'
O O 0.0106 0.0060 'International Tables Vol C Tables 4.2.6.8 and 6.1.1.4'
Fe Fe 0.3463 0.8444 'International Tables Vol C Tables 4.2.6.8 and 6.1.1.4'
Gd Gd -0.1653 3.9035 'International Tables Vol C Tables 4.2.6.8 and 6.1.1.4'

loop_
_geom_angle_atom_site_label_1
_geom_angle_atom_site_label_2
_geom_angle_atom_site_label_3
_geom_angle
_geom_angle_site_symmetry_1
_geom_angle_site_symmetry_3
O14 Gd1 O3 143.7(4) . .
O14 Gd1 O16 64.8(4) . .
O3 Gd1 O16 80.5(4) . .
O14 Gd1 O22 98.8(4) . .
O3 Gd1 O22 85.2(4) . .
O16 Gd1 O22 80.9(4) . .
O14 Gd1 O15 91.7(4) . .
O3 Gd1 O15 121.6(4) . .
O16 Gd1 O15 134.2(4) . .
O22 Gd1 O15 63.7(4) . .
O14 Gd1 O2 79.5(4) . .
O3 Gd1 O2 81.9(4) . .
O16 Gd1 O2 75.5(4) . .
O22 Gd1 O2 154.7(4) . .
O15 Gd1 O2 141.2(4) . .
O14 Gd1 O13 131.9(4) . .
O3 Gd1 O13 73.1(4) . .
O16 Gd1 O13 145.0(4) . .
O22 Gd1 O13 118.4(4) . .
O15 Gd1 O13 80.2(4) . .
O2 Gd1 O13 78.3(4) . .
O14 Gd1 N1 68.5(4) . .
O3 Gd1 N1 135.3(4) . .
O16 Gd1 N1 128.4(4) . .
O22 Gd1 N1 127.7(4) . .
O15 Gd1 N1 66.2(4) . .
O2 Gd1 N1 75.6(4) . .
O13 Gd1 N1 64.9(4) . .
O14 Gd1 Fe3 33.4(3) . .
O3 Gd1 Fe3 110.3(3) . .
O16 Gd1 Fe3 34.1(3) . .
O22 Gd1 Fe3 99.6(3) . .
O15 Gd1 Fe3 122.3(3) . .
O2 Gd1 Fe3 65.1(3) . .
O13 Gd1 Fe3 141.9(3) . .
N1 Gd1 Fe3 94.6(3) . .
O14 Gd1 Fe4 95.2(2) . .
O3 Gd1 Fe4 106.0(3) . .
O16 Gd1 Fe4 108.4(3) . .
O22 Gd1 Fe4 32.3(3) . .
O15 Gd1 Fe4 31.4(3) . .
O2 Gd1 Fe4 171.5(3) . .
O13 Gd1 Fe4 100.8(3) . .
N1 Gd1 Fe4 96.3(3) . .
Fe3 Gd1 Fe4 113.74(6) . .
O31 Gd2 O34 104.2(4) . .
O31 Gd2 O32 90.2(4) . .
O34 Gd2 O32 64.0(4) . .
O31 Gd2 O7 143.1(4) . .
O34 Gd2 O7 82.6(4) . .
O32 Gd2 O7 124.1(4) . .
O31 Gd2 O6 80.5(4) . .
O34 Gd2 O6 154.9(4) . .
O32 Gd2 O6 141.1(4) . .
O7 Gd2 O6 79.6(5) . .
O31 Gd2 O29 64.5(4) . .
O34 Gd2 O29 82.3(4) . .
O32 Gd2 O29 131.6(4) . .
O7 Gd2 O29 81.1(4) . .
O6 Gd2 O29 77.6(4) . .
O31 Gd2 O33 132.3(5) . .
O34 Gd2 O33 113.2(4) . .
O32 Gd2 O33 81.1(4) . .
O7 Gd2 O33 72.3(5) . .
O6 Gd2 O33 77.9(4) . .
O29 Gd2 O33 146.5(4) . .
O31 Gd2 N7 68.2(4) . .
O34 Gd2 N7 129.2(5) . .
O32 Gd2 N7 65.9(5) . .
O7 Gd2 N7 134.4(5) . .
O6 Gd2 N7 75.6(5) . .
O29 Gd2 N7 128.5(4) . .
O33 Gd2 N7 65.5(5) . .
O31 Gd2 Fe6 32.2(3) . .
O34 Gd2 Fe6 104.5(3) . .
O32 Gd2 Fe6 119.8(3) . .
O7 Gd2 Fe6 111.0(3) . .
O6 Gd2 Fe6 66.3(3) . .
O29 Gd2 Fe6 35.5(3) . .
O33 Gd2 Fe6 142.1(3) . .
N7 Gd2 Fe6 93.1(4) . .
O31 Gd2 Fe7 96.1(3) . .
O34 Gd2 Fe7 32.7(3) . .
O32 Gd2 Fe7 31.4(3) . .
O7 Gd2 Fe7 106.9(3) . .
O6 Gd2 Fe7 172.2(4) . .
O29 Gd2 Fe7 107.4(2) . .
O33 Gd2 Fe7 99.7(3) . .
N7 Gd2 Fe7 96.6(4) . .
Fe6 Gd2 Fe7 114.14(6) . .
O11 Gd3 O45 119.3(4) . .
O11 Gd3 O43 146.6(4) . .
O45 Gd3 O43 91.1(4) . .
O11 Gd3 O46 84.1(4) . .
O45 Gd3 O46 62.8(4) . .
O43 Gd3 O46 99.9(3) . .
O11 Gd3 O41 82.9(4) . .
O45 Gd3 O41 132.4(4) . .
O43 Gd3 O41 65.4(4) . .
O46 Gd3 O41 80.3(3) . .
O11 Gd3 O10 83.4(4) . .
O45 Gd3 O10 141.9(4) . .
O43 Gd3 O10 79.4(4) . .
O46 Gd3 O10 155.0(4) . .
O41 Gd3 O10 76.7(4) . .
O11 Gd3 O44 73.1(4) . .
O45 Gd3 O44 79.2(4) . .
O43 Gd3 O44 130.2(4) . .
O46 Gd3 O44 117.4(4) . .
O41 Gd3 O44 147.7(4) . .
O10 Gd3 O44 79.2(4) . .
O11 Gd3 N11 134.7(4) . .
O45 Gd3 N11 66.6(4) . .
O43 Gd3 N11 67.5(4) . .
O46 Gd3 N11 127.4(4) . .
O41 Gd3 N11 128.7(4) . .
O10 Gd3 N11 75.7(4) . .
O44 Gd3 N11 63.9(4) . .
O11 Gd3 Fe9 112.9(3) . .
O45 Gd3 Fe9 121.2(3) . .
O43 Gd3 Fe9 33.7(3) . .
O46 Gd3 Fe9 99.5(2) . .
O41 Gd3 Fe9 34.3(2) . .
O10 Gd3 Fe9 66.0(3) . .
O44 Gd3 Fe9 143.1(3) . .
N11 Gd3 Fe9 94.6(3) . .
O11 Gd3 Fe1 104.3(3) . .
O45 Gd3 Fe1 30.8(3) . .
O43 Gd3 Fe1 95.4(2) . .
O46 Gd3 Fe1 32.0(2) . .
O41 Gd3 Fe1 107.2(2) . .
O10 Gd3 Fe1 171.6(3) . .
O44 Gd3 Fe1 99.6(3) . .
N11 Gd3 Fe1 96.3(3) . .
Fe9 Gd3 Fe1 112.86(6) . .
O45 Fe1 O46 77.1(4) . .
O45 Fe1 O47 169.1(5) . .
O46 Fe1 O47 96.8(4) . .
O45 Fe1 O21 98.1(4) . 2_665
O46 Fe1 O21 100.6(4) . 2_665
O47 Fe1 O21 74.0(4) . 2_665
O45 Fe1 N19 100.0(11) . .
O46 Fe1 N19 161.6(15) . .
O47 Fe1 N19 88.6(12) . .
O21 Fe1 N19 97.8(15) 2_665 .
O45 Fe1 N19' 87.2(9) . .
O46 Fe1 N19' 158.1(11) . .
O47 Fe1 N19' 101.0(10) . .
O21 Fe1 N19' 96.6(11) 2_665 .
O45 Fe1 N12 110.1(5) . .
O46 Fe1 N12 79.3(4) . .
O47 Fe1 N12 77.0(5) . .
O21 Fe1 N12 150.8(5) 2_665 .
N19 Fe1 N12 84.8(13) . .
N19' Fe1 N12 92.2(10) . .
O45 Fe1 Gd3 37.8(3) . .
O46 Fe1 Gd3 39.4(3) . .
O47 Fe1 Gd3 135.8(4) . .
O21 Fe1 Gd3 103.3(3) 2_665 .
N19 Fe1 Gd3 134.6(12) . .
N19' Fe1 Gd3 123.0(9) . .
N12 Fe1 Gd3 95.0(3) . .
O20 Fe2 O47 94.3(5) . 2_665
O20 Fe2 O17 103.3(5) . .
O47 Fe2 O17 89.2(4) 2_665 .
O20 Fe2 O19 105.5(5) . .
O47 Fe2 O19 156.1(5) 2_665 .
O17 Fe2 O19 73.6(4) . .
O20 Fe2 O21 142.5(5) . .
O47 Fe2 O21 72.9(4) 2_665 .
O17 Fe2 O21 111.4(4) . .
O19 Fe2 O21 97.8(4) . .
O20 Fe2 N3 78.5(6) . .
O47 Fe2 N3 120.7(5) 2_665 .
O17 Fe2 N3 150.0(5) . .
O19 Fe2 N3 77.1(5) . .
O21 Fe2 N3 78.5(5) . .
O14 Fe3 O19 102.8(5) . .
O14 Fe3 O16 81.2(5) . .
O19 Fe3 O16 172.7(5) . .
O14 Fe3 O17 100.5(5) . .
O19 Fe3 O17 75.2(4) . .
O16 Fe3 O17 98.1(4) . .
O14 Fe3 O1 98.2(4) . .
O19 Fe3 O1 89.6(4) . .
O16 Fe3 O1 96.0(4) . .
O17 Fe3 O1 158.0(5) . .
O14 Fe3 N2 161.7(5) . .
O19 Fe3 N2 94.9(5) . .
O16 Fe3 N2 80.8(5) . .
O17 Fe3 N2 79.4(5) . .
O1 Fe3 N2 86.4(5) . .
O14 Fe3 Gd1 42.3(3) . .
O19 Fe3 Gd1 143.1(4) . .
O16 Fe3 Gd1 42.6(3) . .
O17 Fe3 Gd1 116.0(3) . .
O1 Fe3 Gd1 85.7(3) . .
N2 Fe3 Gd1 121.2(3) . .
O15 Fe4 O22 78.8(5) . .
O15 Fe4 N13 92.7(6) . .
O22 Fe4 N13 160.4(6) . .
O15 Fe4 O23 170.1(5) . .
O22 Fe4 O23 97.7(5) . .
N13 Fe4 O23 93.3(6) . .
O15 Fe4 O25 97.3(5) . .
O22 Fe4 O25 99.5(5) . .
N13 Fe4 O25 99.1(6) . .
O23 Fe4 O25 74.0(4) . .
O15 Fe4 N4 111.6(5) . .
O22 Fe4 N4 78.0(5) . .
N13 Fe4 N4 89.0(7) . .
O23 Fe4 N4 76.4(5) . .
O25 Fe4 N4 149.6(5) . .
O15 Fe4 Gd1 39.4(3) . .
O22 Fe4 Gd1 39.4(3) . .
N13 Fe4 Gd1 129.3(5) . .
O23 Fe4 Gd1 136.7(4) . .
O25 Fe4 Gd1 102.1(3) . .
N4 Fe4 Gd1 94.9(4) . .
O26 Fe5 O28 99.6(5) . .
O26 Fe5 O23 93.8(5) . .
O28 Fe5 O23 90.7(5) . .
O26 Fe5 O27 104.8(5) . .
O28 Fe5 O27 75.8(4) . .
O23 Fe5 O27 158.5(5) . .
O26 Fe5 O25 145.2(5) . .
O28 Fe5 O25 112.9(5) . .
O23 Fe5 O25 74.4(4) . .
O27 Fe5 O25 95.3(5) . .
O26 Fe5 N5 79.9(5) . .
O28 Fe5 N5 153.5(5) . .
O23 Fe5 N5 115.8(5) . .
O27 Fe5 N5 78.7(5) . .
O25 Fe5 N5 76.6(5) . .
O31 Fe6 O27 102.7(5) . .
O31 Fe6 O29 81.5(5) . .
O27 Fe6 O29 173.0(5) . .
O31 Fe6 O5 97.5(5) . .
O27 Fe6 O5 88.0(5) . .
O29 Fe6 O5 97.1(5) . .
O31 Fe6 O28 100.4(5) . .
O27 Fe6 O28 75.9(4) . .
O29 Fe6 O28 97.9(4) . .
O5 Fe6 O28 158.1(5) . .
O31 Fe6 N6 161.6(5) . .
O27 Fe6 N6 95.3(5) . .
O29 Fe6 N6 80.2(5) . .
O5 Fe6 N6 87.0(5) . .
O28 Fe6 N6 79.9(5) . .
O31 Fe6 Gd2 41.9(3) . .
O27 Fe6 Gd2 141.9(4) . .
O29 Fe6 Gd2 44.0(3) . .
O5 Fe6 Gd2 84.7(4) . .
O28 Fe6 Gd2 117.1(3) . .
N6 Fe6 Gd2 121.5(4) . .
O32 Fe7 O34 79.9(5) . .
O32 Fe7 O35 169.4(5) . .
O34 Fe7 O35 97.8(4) . .
O32 Fe7 O37 96.9(5) . .
O34 Fe7 O37 100.9(5) . .
O35 Fe7 O37 73.2(4) . .
O32 Fe7 N16 94.6(6) . .
O34 Fe7 N16 159.5(6) . .
O35 Fe7 N16 91.0(6) . .
O37 Fe7 N16 99.3(6) . .
O32 Fe7 N8 111.6(5) . .
O34 Fe7 N8 76.9(5) . .
O35 Fe7 N8 77.6(4) . .
O37 Fe7 N8 150.2(5) . .
N16 Fe7 N8 87.1(7) . .
O32 Fe7 Gd2 39.9(4) . .
O34 Fe7 Gd2 40.2(3) . .
O35 Fe7 Gd2 137.7(3) . .
O37 Fe7 Gd2 104.6(3) . .
N16 Fe7 Gd2 130.1(5) . .
N8 Fe7 Gd2 92.7(4) . .
O39 Fe8 O35 93.6(4) . .
O39 Fe8 O40 101.3(4) . .
O35 Fe8 O40 91.1(4) . .
O39 Fe8 O37 143.0(5) . .
O35 Fe8 O37 73.8(4) . .
O40 Fe8 O37 113.3(5) . .
O39 Fe8 O38 105.5(4) . .
O35 Fe8 O38 158.1(5) . .
O40 Fe8 O38 74.9(4) . .
O37 Fe8 O38 96.0(4) . .
O39 Fe8 N9 79.5(5) . .
O35 Fe8 N9 117.3(5) . .
O40 Fe8 N9 151.5(5) . .
O37 Fe8 N9 76.3(5) . .
O38 Fe8 N9 77.4(5) . .
O43 Fe9 O38 101.3(4) . .
O43 Fe9 O41 80.9(4) . .
O38 Fe9 O41 176.5(4) . .
O43 Fe9 O9 97.3(5) . .
O38 Fe9 O9 87.3(4) . .
O41 Fe9 O9 95.1(4) . .
O43 Fe9 O40 98.6(4) . .
O38 Fe9 O40 75.4(4) . .
O41 Fe9 O40 101.7(4) . .
O9 Fe9 O40 158.5(5) . .
O43 Fe9 N10 160.5(5) . .
O38 Fe9 N10 97.2(5) . .
O41 Fe9 N10 80.3(5) . .
O9 Fe9 N10 89.4(5) . .
O40 Fe9 N10 80.4(5) . .
O43 Fe9 Gd3 41.8(3) . .
O38 Fe9 Gd3 140.5(3) . .
O41 Fe9 Gd3 42.5(3) . .
O9 Fe9 Gd3 85.2(3) . .
O40 Fe9 Gd3 116.3(3) . .
N10 Fe9 Gd3 121.4(4) . .
O2 C1 O1 123.1(16) . .
O2 C1 C2 120.2(17) . .
O1 C1 C2 116.6(16) . .
C3 C2 C1 109.5(18) . .
C3 C2 C4 102(2) . .
C1 C2 C4 106.8(17) . .
C3 C2 H2 112.5 . .
C1 C2 H2 112.5 . .
C4 C2 H2 112.5 . .
C2 C3 H3A 109.5 . .
C2 C3 H3B 109.5 . .
H3A C3 H3B 109.5 . .
C2 C3 H3C 109.5 . .
H3A C3 H3C 109.5 . .
H3B C3 H3C 109.5 . .
C2 C4 H4A 109.5 . .
C2 C4 H4B 109.5 . .
H4A C4 H4B 109.5 . .
C2 C4 H4C 109.5 . .
H4A C4 H4C 109.5 . .
H4B C4 H4C 109.5 . .
O4 C5 O3 120.5(15) . .
O4 C5 C6 118.5(12) . .
O3 C5 C6 121.0(12) . .
C7 C6 C8 109.4(18) . .
C7 C6 C5 111.7(13) . .
C8 C6 C5 114.2(13) . .
C7 C6 H6 107.0 . .
C8 C6 H6 107.0 . .
C5 C6 H6 107.0 . .
C6 C7 H7A 109.5 . .
C6 C7 H7B 109.5 . .
H7A C7 H7B 109.5 . .
C6 C7 H7C 109.5 . .
H7A C7 H7C 109.5 . .
H7B C7 H7C 109.5 . .
C6 C8 H8A 109.5 . .
C6 C8 H8B 109.5 . .
H8A C8 H8B 109.5 . .
C6 C8 H8C 109.5 . .
H8A C8 H8C 109.5 . .
H8B C8 H8C 109.5 . .
O6 C9 O5 122.5(18) . .
O6 C9 C10 118(2) . .
O5 C9 C10 119.1(18) . .
C9 C10 C11 109.8(17) . .
C9 C10 C12 112.9(18) . .
C11 C10 C12 110.3(19) . .
C9 C10 H10 107.9 . .
C11 C10 H10 107.9 . .
C12 C10 H10 107.9 . .
C10 C11 H11A 109.5 . .
C10 C11 H11B 109.5 . .
H11A C11 H11B 109.5 . .
C10 C11 H11C 109.5 . .
H11A C11 H11C 109.5 . .
H11B C11 H11C 109.5 . .
C10 C12 H12A 109.5 . .
C10 C12 H12B 109.5 . .
H12A C12 H12B 109.5 . .
C10 C12 H12C 109.5 . .
H12A C12 H12C 109.5 . .
H12B C12 H12C 109.5 . .
O9 C17 O10 126.9(16) . .
O9 C17 C18 117.0(17) . .
O10 C17 C18 116.1(18) . .
C19 C18 C20 119(2) . .
C19 C18 C17 108(2) . .
C20 C18 C17 114.1(19) . .
C19 C18 H18 104.7 . .
C20 C18 H18 104.7 . .
C17 C18 H18 104.7 . .
C18 C19 H19A 109.5 . .
C18 C19 H19B 109.5 . .
H19A C19 H19B 109.5 . .
C18 C19 H19C 109.5 . .
H19A C19 H19C 109.5 . .
H19B C19 H19C 109.5 . .
C18 C20 H20A 107.5 . .
C18 C20 H20B 117.3 . .
H20A C20 H20B 109.5 . .
C18 C20 H20C 103.3 . .
H20A C20 H20C 109.5 . .
H20B C20 H20C 109.5 . .
O11 C21 O12 129(2) . .
O11 C21 C22 114.6(18) . .
O12 C21 C22 115.9(19) . .
C23 C22 C24 109(2) . .
C23 C22 C21 112.3(16) . .
C24 C22 C21 113.2(16) . .
C23 C22 H22 107.4 . .
C24 C22 H22 107.4 . .
C21 C22 H22 107.4 . .
C22 C23 H23A 109.5 . .
C22 C23 H23B 109.5 . .
H23A C23 H23B 109.5 . .
C22 C23 H23C 109.5 . .
H23A C23 H23C 109.5 . .
H23B C23 H23C 109.5 . .
C22 C24 H24A 109.5 . .
C22 C24 H24B 109.5 . .
H24A C24 H24B 109.5 . .
C22 C24 H24C 109.5 . .
H24A C24 H24C 109.5 . .
H24B C24 H24C 109.5 . .
N1 C25 C26 114.7(15) . .
N1 C25 H25A 108.6 . .
C26 C25 H25A 108.6 . .
N1 C25 H25B 108.6 . .
C26 C25 H25B 108.6 . .
H25A C25 H25B 107.6 . .
O13 C26 C25 106.9(13) . .
O13 C26 H26A 110.4 . .
C25 C26 H26A 110.4 . .
O13 C26 H26B 110.4 . .
C25 C26 H26B 110.4 . .
H26A C26 H26B 108.6 . .
N1 C27 C28 113.3(15) . .
N1 C27 H27A 108.9 . .
C28 C27 H27A 108.9 . .
N1 C27 H27B 108.9 . .
C28 C27 H27B 108.9 . .
H27A C27 H27B 107.7 . .
O14 C28 C27 110.2(15) . .
O14 C28 H28A 109.6 . .
C27 C28 H28A 109.6 . .
O14 C28 H28B 109.6 . .
C27 C28 H28B 109.6 . .
H28A C28 H28B 108.1 . .
N1 C29 C30 110.6(14) . .
N1 C29 H29A 109.5 . .
C30 C29 H29A 109.5 . .
N1 C29 H29B 109.5 . .
C30 C29 H29B 109.5 . .
H29A C29 H29B 108.1 . .
O15 C30 C29 110.3(15) . .
O15 C30 H30A 109.6 . .
C29 C30 H30A 109.6 . .
O15 C30 H30B 109.6 . .
C29 C30 H30B 109.6 . .
H30A C30 H30B 108.1 . .
N2 C31 C32 112.5(14) . .
N2 C31 H31A 109.1 . .
C32 C31 H31A 109.1 . .
N2 C31 H31B 109.1 . .
C32 C31 H31B 109.1 . .
H31A C31 H31B 107.8 . .
O16 C32 C31 112.5(15) . .
O16 C32 H32A 109.1 . .
C31 C32 H32A 109.1 . .
O16 C32 H32B 109.1 . .
C31 C32 H32B 109.1 . .
H32A C32 H32B 107.8 . .
N2 C33 C34 114.0(14) . .
N2 C33 H33A 108.7 . .
C34 C33 H33A 108.7 . .
N2 C33 H33B 108.7 . .
C34 C33 H33B 108.7 . .
H33A C33 H33B 107.6 . .
O17 C34 C33 107.4(14) . .
O17 C34 H34A 110.2 . .
C33 C34 H34A 110.2 . .
O17 C34 H34B 110.2 . .
C33 C34 H34B 110.2 . .
H34A C34 H34B 108.5 . .
C36 C35 N2 115.0(17) . .
C36 C35 H35A 108.5 . .
N2 C35 H35A 108.5 . .
C36 C35 H35B 108.5 . .
N2 C35 H35B 108.5 . .
H35A C35 H35B 107.5 . .
O18 C36 C35 116.1(19) . .
O18 C36 H36A 108.3 . .
C35 C36 H36A 108.3 . .
O18 C36 H36B 108.3 . .
C35 C36 H36B 108.3 . .
H36A C36 H36B 107.4 . .
N3 C37 C38 112.8(16) . .
N3 C37 H37A 109.0 . .
C38 C37 H37A 109.0 . .
N3 C37 H37B 109.0 . .
C38 C37 H37B 109.0 . .
H37A C37 H37B 107.8 . .
O19 C38 C37 107.7(15) . .
O19 C38 H38A 110.2 . .
C37 C38 H38A 110.2 . .
O19 C38 H38B 110.2 . .
C37 C38 H38B 110.2 . .
H38A C38 H38B 108.5 . .
N3 C39 C40 108.3(15) . .
N3 C39 H39A 110.0 . .
C40 C39 H39A 110.0 . .
N3 C39 H39B 110.0 . .
C40 C39 H39B 110.0 . .
H39A C39 H39B 108.4 . .
O20 C40 C39 115.2(17) . .
O20 C40 H40A 108.5 . .
C39 C40 H40A 108.5 . .
O20 C40 H40B 108.5 . .
C39 C40 H40B 108.5 . .
H40A C40 H40B 107.5 . .
C42 C41 N3 110.6(13) . .
C42 C41 H41A 109.5 . .
N3 C41 H41A 109.5 . .
C42 C41 H41B 109.5 . .
N3 C41 H41B 109.5 . .
H41A C41 H41B 108.1 . .
O21 C42 C41 111.2(14) . .
O21 C42 H42A 109.4 . .
C41 C42 H42A 109.4 . .
O21 C42 H42B 109.4 . .
C41 C42 H42B 109.4 . .
H42A C42 H42B 108.0 . .
N4 C43 C44 111.8(15) . .
N4 C43 H43A 109.3 . .
C44 C43 H43A 109.3 . .
N4 C43 H43B 109.3 . .
C44 C43 H43B 109.3 . .
H43A C43 H43B 107.9 . .
O22 C44 C43 108.2(16) . .
O22 C44 H44A 110.0 . .
C43 C44 H44A 110.0 . .
O22 C44 H44B 110.0 . .
C43 C44 H44B 110.0 . .
H44A C44 H44B 108.4 . .
N4 C45 C46 112.6(14) . .
N4 C45 H45A 109.1 . .
C46 C45 H45A 109.1 . .
N4 C45 H45B 109.1 . .
C46 C45 H45B 109.1 . .
H45A C45 H45B 107.8 . .
O23 C46 C45 112.7(16) . .
O23 C46 H46A 109.1 . .
C45 C46 H46A 109.1 . .
O23 C46 H46B 109.0 . .
C45 C46 H46B 109.0 . .
H46A C46 H46B 107.8 . .
C48 C47 N4 111.8(19) . .
C48 C47 H47A 109.3 . .
N4 C47 H47A 109.3 . .
C48 C47 H47B 109.3 . .
N4 C47 H47B 109.3 . .
H47A C47 H47B 107.9 . .
O24 C48 C47 112(2) . .
O24 C48 H48A 109.1 . .
C47 C48 H48A 109.1 . .
O24 C48 H48B 109.1 . .
C47 C48 H48B 109.1 . .
H48A C48 H48B 107.9 . .
N5 C49 C50 111.5(15) . .
N5 C49 H49A 109.3 . .
C50 C49 H49A 109.3 . .
N5 C49 H49B 109.3 . .
C50 C49 H49B 109.3 . .
H49A C49 H49B 108.0 . .
O25 C50 C49 110.1(14) . .
O25 C50 H50A 109.6 . .
C49 C50 H50A 109.6 . .
O25 C50 H50B 109.6 . .
C49 C50 H50B 109.6 . .
H50A C50 H50B 108.2 . .
N5 C51 C52 112.0(16) . .
N5 C51 H51A 109.2 . .
C52 C51 H51A 109.2 . .
N5 C51 H51B 109.2 . .
C52 C51 H51B 109.2 . .
H51A C51 H51B 107.9 . .
O26 C52 C51 109.7(16) . .
O26 C52 H52A 109.7 . .
C51 C52 H52A 109.7 . .
O26 C52 H52B 109.7 . .
C51 C52 H52B 109.7 . .
H52A C52 H52B 108.2 . .
N5 C53 C54 113.2(14) . .
N5 C53 H53A 108.9 . .
C54 C53 H53A 108.9 . .
N5 C53 H53B 108.9 . .
C54 C53 H53B 108.9 . .
H53A C53 H53B 107.7 . .
O27 C54 C53 104.0(14) . .
O27 C54 H54A 110.9 . .
C53 C54 H54A 110.9 . .
O27 C54 H54B 110.9 . .
C53 C54 H54B 110.9 . .
H54A C54 H54B 109.0 . .
N6 C55 C56 111.9(15) . .
N6 C55 H55A 109.2 . .
C56 C55 H55A 109.2 . .
N6 C55 H55B 109.2 . .
C56 C55 H55B 109.2 . .
H55A C55 H55B 107.9 . .
O28 C56 C55 108.7(13) . .
O28 C56 H56A 109.9 . .
C55 C56 H56A 109.9 . .
O28 C56 H56B 109.9 . .
C55 C56 H56B 109.9 . .
H56A C56 H56B 108.3 . .
C58 C57 N6 113.3(16) . .
C58 C57 H57A 108.9 . .
N6 C57 H57A 108.9 . .
C58 C57 H57B 108.9 . .
N6 C57 H57B 108.9 . .
H57A C57 H57B 107.7 . .
O29 C58 C57 109.4(13) . .
O29 C58 H58A 109.8 . .
C57 C58 H58A 109.8 . .
O29 C58 H58B 109.8 . .
C57 C58 H58B 109.8 . .
H58A C58 H58B 108.3 . .
C60 C59 N6 119.6(16) . .
C60 C59 H59A 107.4 . .
N6 C59 H59A 107.4 . .
C60 C59 H59B 107.4 . .
N6 C59 H59B 107.4 . .
H59A C59 H59B 107.0 . .
C59 C60 O30 111.5(18) . .
C59 C60 H60A 109.3 . .
O30 C60 H60A 109.3 . .
C59 C60 H60B 109.3 . .
O30 C60 H60B 109.3 . .
H60A C60 H60B 108.0 . .
N7 C61 C62 107.5(16) . .
N7 C61 H61A 110.2 . .
C62 C61 H61A 110.2 . .
N7 C61 H61B 110.2 . .
C62 C61 H61B 110.2 . .
H61A C61 H61B 108.5 . .
O31 C62 C61 114.1(19) . .
O31 C62 H62A 108.7 . .
C61 C62 H62A 108.7 . .
O31 C62 H62B 108.7 . .
C61 C62 H62B 108.7 . .
H62A C62 H62B 107.6 . .
C64 C63 N7 110.4(17) . .
C64 C63 H63A 109.6 . .
N7 C63 H63A 109.6 . .
C64 C63 H63B 109.6 . .
N7 C63 H63B 109.6 . .
H63A C63 H63B 108.1 . .
O32 C64 C63 110.9(17) . .
O32 C64 H64A 109.5 . .
C63 C64 H64A 109.5 . .
O32 C64 H64B 109.5 . .
C63 C64 H64B 109.5 . .
H64A C64 H64B 108.0 . .
N7 C65 C66 111.7(18) . .
N7 C65 H65A 109.3 . .
C66 C65 H65A 109.3 . .
N7 C65 H65B 109.3 . .
C66 C65 H65B 109.3 . .
H65A C65 H65B 107.9 . .
C65 C66 O33 113.7(19) . .
C65 C66 H66A 108.8 . .
O33 C66 H66A 108.8 . .
C65 C66 H66B 108.8 . .
O33 C66 H66B 108.8 . .
H66A C66 H66B 107.7 . .
N8 C67 C68 108.7(14) . .
N8 C67 H67A 110.0 . .
C68 C67 H67A 110.0 . .
N8 C67 H67B 110.0 . .
C68 C67 H67B 110.0 . .
H67A C67 H67B 108.3 . .
O34 C68 C67 108.0(13) . .
O34 C68 H68A 110.1 . .
C67 C68 H68A 110.1 . .
O34 C68 H68B 110.1 . .
C67 C68 H68B 110.1 . .
H68A C68 H68B 108.4 . .
C70 C69 N8 112.3(14) . .
C70 C69 H69A 109.1 . .
N8 C69 H69A 109.1 . .
C70 C69 H69B 109.1 . .
N8 C69 H69B 109.1 . .
H69A C69 H69B 107.9 . .
O35 C70 C69 108.3(14) . .
O35 C70 H70A 110.0 . .
C69 C70 H70A 110.0 . .
O35 C70 H70B 110.0 . .
C69 C70 H70B 110.0 . .
H70A C70 H70B 108.4 . .
O36 C71 C72 108.5(16) . .
O36 C71 H71A 110.0 . .
C72 C71 H71A 110.0 . .
O36 C71 H71B 110.0 . .
C72 C71 H71B 110.0 . .
H71A C71 H71B 108.4 . .
C71 C72 N8 111.4(14) . .
C71 C72 H72A 109.3 . .
N8 C72 H72A 109.3 . .
C71 C72 H72B 109.3 . .
N8 C72 H72B 109.3 . .
H72A C72 H72B 108.0 . .
N9 C73 C74 109.2(14) . .
N9 C73 H73A 109.8 . .
C74 C73 H73A 109.8 . .
N9 C73 H73B 109.8 . .
C74 C73 H73B 109.8 . .
H73A C73 H73B 108.3 . .
O37 C74 C73 106.8(13) . .
O37 C74 H74A 110.4 . .
C73 C74 H74A 110.4 . .
O37 C74 H74B 110.4 . .
C73 C74 H74B 110.4 . .
H74A C74 H74B 108.6 . .
N9 C75 C76 113.2(14) . .
N9 C75 H75A 108.9 . .
C76 C75 H75A 108.9 . .
N9 C75 H75B 108.9 . .
C76 C75 H75B 108.9 . .
H75A C75 H75B 107.7 . .
O38 C76 C75 106.5(13) . .
O38 C76 H76A 110.4 . .
C75 C76 H76A 110.4 . .
O38 C76 H76B 110.4 . .
C75 C76 H76B 110.4 . .
H76A C76 H76B 108.6 . .
N9 C77 C78 110.1(14) . .
N9 C77 H77A 109.6 . .
C78 C77 H77A 109.6 . .
N9 C77 H77B 109.6 . .
C78 C77 H77B 109.6 . .
H77A C77 H77B 108.2 . .
O39 C78 C77 111.4(13) . .
O39 C78 H78A 109.4 . .
C77 C78 H78A 109.4 . .
O39 C78 H78B 109.4 . .
C77 C78 H78B 109.4 . .
H78A C78 H78B 108.0 . .
N10 C79 C80 110.8(13) . .
N10 C79 H79A 109.5 . .
C80 C79 H79A 109.5 . .
N10 C79 H79B 109.5 . .
C80 C79 H79B 109.5 . .
H79A C79 H79B 108.1 . .
O40 C80 C79 109.5(13) . .
O40 C80 H80A 109.8 . .
C79 C80 H80A 109.8 . .
O40 C80 H80B 109.8 . .
C79 C80 H80B 109.8 . .
H80A C80 H80B 108.2 . .
N10 C81 C82 117.8(15) . .
N10 C81 H81A 107.8 . .
C82 C81 H81A 107.8 . .
N10 C81 H81B 107.9 . .
C82 C81 H81B 107.8 . .
H81A C81 H81B 107.2 . .
O41 C82 C81 116.9(15) . .
O41 C82 H82A 108.1 . .
C81 C82 H82A 108.1 . .
O41 C82 H82B 108.1 . .
C81 C82 H82B 108.1 . .
H82A C82 H82B 107.3 . .
C84 C83 N10 120.2(17) . .
C84 C83 H83A 107.3 . .
N10 C83 H83A 107.3 . .
C84 C83 H83B 107.3 . .
N10 C83 H83B 107.3 . .
H83A C83 H83B 106.9 . .
O42 C84 C83 115(2) . .
O42 C84 H84A 108.6 . .
C83 C84 H84A 108.6 . .
O42 C84 H84B 108.6 . .
C83 C84 H84B 108.6 . .
H84A C84 H84B 107.6 . .
C86 C85 N11 111.8(14) . .
C86 C85 H85A 109.3 . .
N11 C85 H85A 109.3 . .
C86 C85 H85B 109.3 . .
N11 C85 H85B 109.3 . .
H85A C85 H85B 107.9 . .
O43 C86 C85 110.1(13) . .
O43 C86 H86A 109.6 . .
C85 C86 H86A 109.6 . .
O43 C86 H86B 109.6 . .
C85 C86 H86B 109.6 . .
H86A C86 H86B 108.2 . .
C88 C87 N11 113.4(14) . .
C88 C87 H87A 108.9 . .
N11 C87 H87A 108.9 . .
C88 C87 H87B 108.9 . .
N11 C87 H87B 108.9 . .
H87A C87 H87B 107.7 . .
C87 C88 O44 108.9(13) . .
C87 C88 H88A 109.9 . .
O44 C88 H88A 109.9 . .
C87 C88 H88B 109.9 . .
O44 C88 H88B 109.9 . .
H88A C88 H88B 108.3 . .
N11 C89 C90 115.6(14) . .
N11 C89 H89A 108.4 . .
C90 C89 H89A 108.4 . .
N11 C89 H89B 108.4 . .
C90 C89 H89B 108.4 . .
H89A C89 H89B 107.5 . .
O45 C90 C89 108.4(13) . .
O45 C90 H90A 110.0 . .
C89 C90 H90A 110.0 . .
O45 C90 H90B 110.0 . .
C89 C90 H90B 110.0 . .
H90A C90 H90B 108.4 . .
N12 C91 C92 111.6(12) . .
N12 C91 H91A 109.3 . .
C92 C91 H91A 109.3 . .
N12 C91 H91B 109.3 . .
C92 C91 H91B 109.3 . .
H91A C91 H91B 108.0 . .
O46 C92 C91 108.4(13) . .
O46 C92 H92A 110.0 . .
C91 C92 H92A 110.0 . .
O46 C92 H92B 110.0 . .
C91 C92 H92B 110.0 . .
H92A C92 H92B 108.4 . .
N12 C93 C94 110.9(14) . .
N12 C93 H93A 109.5 . .
C94 C93 H93A 109.5 . .
N12 C93 H93B 109.5 . .
C94 C93 H93B 109.5 . .
H93A C93 H93B 108.0 . .
O47 C94 C93 109.8(14) . .
O47 C94 H94A 109.7 . .
C93 C94 H94A 109.7 . .
O47 C94 H94B 109.7 . .
C93 C94 H94B 109.7 . .
H94A C94 H94B 108.2 . .
C96 C95 N12 112.2(15) . .
C96 C95 H95A 109.2 . .
N12 C95 H95A 109.2 . .
C96 C95 H95B 109.2 . .
N12 C95 H95B 109.2 . .
H95A C95 H95B 107.9 . .
O48 C96 C95 108.1(15) . .
O48 C96 H96A 110.1 . .
C95 C96 H96A 110.1 . .
O48 C96 H96B 110.1 . .
C95 C96 H96B 110.1 . .
H96A C96 H96B 108.4 . .
C25 N1 C29 110.3(14) . .
C25 N1 C27 111.9(14) . .
C29 N1 C27 107.4(14) . .
C25 N1 Gd1 107.6(11) . .
C29 N1 Gd1 112.6(10) . .
C27 N1 Gd1 107.1(10) . .
C33 N2 C31 115.6(15) . .
C33 N2 C35 110.8(13) . .
C31 N2 C35 112.0(14) . .
C33 N2 Fe3 105.6(10) . .
C31 N2 Fe3 101.4(9) . .
C35 N2 Fe3 110.7(10) . .
C39 N3 C37 111.8(15) . .
C39 N3 C41 114.9(14) . .
C37 N3 C41 112.5(14) . .
C39 N3 Fe2 102.3(11) . .
C37 N3 Fe2 107.3(11) . .
C41 N3 Fe2 107.2(10) . .
C43 N4 C45 111.3(16) . .
C43 N4 C47 107.9(13) . .
C45 N4 C47 115.1(15) . .
C43 N4 Fe4 107.3(11) . .
C45 N4 Fe4 103.4(10) . .
C47 N4 Fe4 111.5(12) . .
C49 N5 C51 116.7(15) . .
C49 N5 C53 113.2(14) . .
C51 N5 C53 108.8(15) . .
C49 N5 Fe5 110.3(11) . .
C51 N5 Fe5 101.9(10) . .
C53 N5 Fe5 104.9(10) . .
C59 N6 C57 115.3(14) . .
C59 N6 C55 110.3(15) . .
C57 N6 C55 111.1(14) . .
C59 N6 Fe6 110.8(11) . .
C57 N6 Fe6 101.6(11) . .
C55 N6 Fe6 107.3(11) . .
C65 N7 C61 106.9(14) . .
C65 N7 C63 113.5(17) . .
C61 N7 C63 111.6(18) . .
C65 N7 Gd2 107.3(15) . .
C61 N7 Gd2 106.0(11) . .
C63 N7 Gd2 111.2(10) . .
C67 N8 C69 117.6(15) . .
C67 N8 C72 111.6(13) . .
C69 N8 C72 109.4(14) . .
C67 N8 Fe7 108.6(11) . .
C69 N8 Fe7 99.7(10) . .
C72 N8 Fe7 109.0(10) . .
C73 N9 C77 114.7(14) . .
C73 N9 C75 113.2(14) . .
C77 N9 C75 110.6(13) . .
C73 N9 Fe8 110.8(11) . .
C77 N9 Fe8 101.8(10) . .
C75 N9 Fe8 104.6(10) . .
C81 N10 C79 112.3(13) . .
C81 N10 C83 115.2(15) . .
C79 N10 C83 110.1(14) . .
C81 N10 Fe9 103.3(10) . .
C79 N10 Fe9 105.4(9) . .
C83 N10 Fe9 109.8(10) . .
C89 N11 C87 112.1(14) . .
C89 N11 C85 110.9(13) . .
C87 N11 C85 111.6(13) . .
C89 N11 Gd3 109.3(10) . .
C87 N11 Gd3 107.1(10) . .
C85 N11 Gd3 105.5(10) . .
C93 N12 C91 114.4(14) . .
C93 N12 C95 111.4(14) . .
C91 N12 C95 110.6(12) . .
C93 N12 Fe1 103.3(9) . .
C91 N12 Fe1 106.0(9) . .
C95 N12 Fe1 110.7(9) . .
N14 N13 Fe4 133.1(18) . .
N13 N14 N15 175(3) . .
N17 N16 Fe7 135(2) . .
N16 N17 N18 179(3) . .
N20 N19 Fe1 147(2) . .
N19 N20 N21 175.47(7) . .
N20' N19' Fe1 143.6(19) . .
N19' N20' N21' 175.47(6) . .
C1 O1 Fe3 125.0(11) . .
C1 O2 Gd1 139.7(11) . .
C5 O3 Gd1 137.7(10) . .
C9 O5 Fe6 127.5(12) . .
C9 O6 Gd2 138.4(13) . .
C13 O7 Gd2 139.5(18) . .
C13' O7 Gd2 130.0(14) . .
O7 C13' O8' 119(3) . .
O7 C13' C14' 111(2) . .
O8' C13' C14' 129(2) . .
C16' C14' C15' 111(2) . .
C16' C14' C13' 115.1(18) . .
C15' C14' C13' 114.5(19) . .
C16' C14' H14' 105.1 . .
C15' C14' H14' 105.1 . .
C13' C14' H14' 105.1 . .
C14' C15' H15A 109.5 . .
C14' C15' H15B 109.5 . .
H15A C15' H15B 109.5 . .
C14' C15' H15C 109.5 . .
H15A C15' H15C 109.5 . .
H15B C15' H15C 109.5 . .
C14' C16' H16A 109.5 . .
C14' C16' H16B 109.5 . .
H16A C16' H16B 109.5 . .
C14' C16' H16C 109.5 . .
H16A C16' H16C 109.5 . .
H16B C16' H16C 109.5 . .
O8 C13 O7 119(3) . .
O8 C13 C14 118(2) . .
O7 C13 C14 123(3) . .
C16 C14 C15 107(2) . .
C16 C14 C13 112.9(19) . .
C15 C14 C13 112.9(18) . .
C16 C14 H14 108.0 . .
C15 C14 H14 108.0 . .
C13 C14 H14 108.0 . .
C14 C15 H15D 109.5 . .
C14 C15 H15E 109.5 . .
H15D C15 H15E 109.5 . .
C14 C15 H15F 109.5 . .
H15D C15 H15F 109.5 . .
H15E C15 H15F 109.5 . .
C14 C16 H16D 109.5 . .
C14 C16 H16E 109.5 . .
H16D C16 H16E 109.5 . .
C14 C16 H16F 109.5 . .
H16D C16 H16F 109.5 . .
H16E C16 H16F 109.5 . .
C17 O9 Fe9 126.8(11) . .
C17 O10 Gd3 134.9(11) . .
C21 O11 Gd3 137.2(14) . .
C26 O13 Gd1 126.2(10) . .
C26 O13 H13 105.0 . .
Gd1 O13 H13 106.1 . .
C28 O14 Fe3 125.7(10) . .
C28 O14 Gd1 121.9(10) . .
Fe3 O14 Gd1 104.3(5) . .
C30 O15 Fe4 130.7(10) . .
C30 O15 Gd1 118.8(9) . .
Fe4 O15 Gd1 109.2(5) . .
C32 O16 Fe3 118.6(10) . .
C32 O16 Gd1 131.9(9) . .
Fe3 O16 Gd1 103.3(5) . .
C34 O17 Fe3 112.4(9) . .
C34 O17 Fe2 122.8(10) . .
Fe3 O17 Fe2 104.0(5) . .
C36 O18 H18A 108.9 . .
C38 O19 Fe3 133.4(9) . .
C38 O19 Fe2 119.6(9) . .
Fe3 O19 Fe2 106.5(5) . .
C40 O20 Fe2 119.9(12) . .
C42 O21 Fe1 124.9(9) . 2_665
C42 O21 Fe2 115.3(9) . .
Fe1 O21 Fe2 104.3(5) 2_665 .
C44 O22 Fe4 112.6(9) . .
C44 O22 Gd1 128.1(9) . .
Fe4 O22 Gd1 108.2(5) . .
C46 O23 Fe5 132.3(11) . .
C46 O23 Fe4 120.7(11) . .
Fe5 O23 Fe4 106.7(5) . .
C48 O24 H24 109.3 . .
C50 O25 Fe4 121.1(9) . .
C50 O25 Fe5 115.3(10) . .
Fe4 O25 Fe5 104.3(5) . .
C52 O26 Fe5 122.1(11) . .
C54 O27 Fe6 131.5(10) . .
C54 O27 Fe5 123.3(10) . .
Fe6 O27 Fe5 105.1(5) . .
C56 O28 Fe5 123.7(10) . .
C56 O28 Fe6 111.1(10) . .
Fe5 O28 Fe6 103.1(5) . .
C58 O29 Fe6 119.1(9) . .
C58 O29 Gd2 133.3(10) . .
Fe6 O29 Gd2 100.5(5) . .
C60 O30 H30 109.7 . .
C62 O31 Fe6 125.6(12) . .
C62 O31 Gd2 119.1(12) . .
Fe6 O31 Gd2 105.9(5) . .
C64 O32 Fe7 129.4(11) . .
C64 O32 Gd2 119.3(9) . .
Fe7 O32 Gd2 108.7(6) . .
C66 O33 Gd2 120.7(13) . .
C66 O33 H33 105.6 . .
Gd2 O33 H33 106.3 . .
C68 O34 Fe7 112.4(9) . .
C68 O34 Gd2 127.4(9) . .
Fe7 O34 Gd2 107.1(4) . .
C70 O35 Fe8 132.1(9) . .
C70 O35 Fe7 120.8(9) . .
Fe8 O35 Fe7 106.8(5) . .
C71 O36 H36 109.2 . .
C74 O37 Fe7 125.6(9) . .
C74 O37 Fe8 116.2(9) . .
Fe7 O37 Fe8 105.4(5) . .
C76 O38 Fe9 131.1(9) . .
C76 O38 Fe8 122.8(9) . .
Fe9 O38 Fe8 105.1(5) . .
C78 O39 Fe8 121.1(9) . .
C80 O40 Fe8 120.9(10) . .
C80 O40 Fe9 110.4(9) . .
Fe8 O40 Fe9 104.2(5) . .
C82 O41 Fe9 118.0(10) . .
C82 O41 Gd3 128.3(11) . .
Fe9 O41 Gd3 103.2(4) . .
C84 O42 H42 109.6 . .
C86 O43 Fe9 125.1(9) . .
C86 O43 Gd3 122.6(9) . .
Fe9 O43 Gd3 104.5(5) . .
C88 O44 Gd3 124.9(9) . .
C88 O44 H44 104.9 . .
Gd3 O44 H44 106.4 . .
C90 O45 Fe1 125.3(9) . .
C90 O45 Gd3 122.7(9) . .
Fe1 O45 Gd3 111.4(5) . .
C92 O46 Fe1 111.9(8) . .
C92 O46 Gd3 127.1(8) . .
Fe1 O46 Gd3 108.6(4) . .
C94 O47 Fe1 121.3(10) . .
C94 O47 Fe2 131.3(10) . 2_665
Fe1 O47 Fe2 107.2(5) . 2_665
C96 O48 H48 109.3 . .
C98 C97 H97A 109.5 . .
C98 C97 H97B 109.5 . .
H97A C97 H97B 109.5 . .
C98 C97 H97C 109.5 . .
H97A C97 H97C 109.5 . .
H97B C97 H97C 109.5 . .
N22 C98 C97 178(5) . .

loop_
_geom_bond_atom_site_label_1
_geom_bond_atom_site_label_2
_geom_bond_distance
_geom_bond_site_symmetry_2
Gd1 O14 2.349(11) .
Gd1 O3 2.351(11) .
Gd1 O16 2.350(11) .
Gd1 O22 2.352(11) .
Gd1 O15 2.364(11) .
Gd1 O2 2.404(11) .
Gd1 O13 2.422(12) .
Gd1 N1 2.645(14) .
Gd1 Fe3 3.381(2) .
Gd1 Fe4 3.516(3) .
Gd2 O31 2.354(11) .
Gd2 O34 2.358(10) .
Gd2 O32 2.365(13) .
Gd2 O7 2.372(14) .
Gd2 O6 2.387(12) .
Gd2 O29 2.393(11) .
Gd2 O33 2.417(13) .
Gd2 N7 2.698(16) .
Gd2 Fe6 3.388(3) .
Gd2 Fe7 3.494(3) .
Gd3 O11 2.300(13) .
Gd3 O45 2.321(11) .
Gd3 O43 2.347(10) .
Gd3 O46 2.362(9) .
Gd3 O41 2.369(10) .
Gd3 O10 2.431(11) .
Gd3 O44 2.442(11) .
Gd3 N11 2.687(14) .
Gd3 Fe9 3.412(2) .
Gd3 Fe1 3.528(2) .
Fe1 O45 1.942(11) .
Fe1 O46 1.973(10) .
Fe1 O47 1.980(11) .
Fe1 O21 2.008(10) 2_665
Fe1 N19 2.046(17) .
Fe1 N19' 2.047(17) .
Fe1 N12 2.273(13) .
Fe2 O20 1.877(13) .
Fe2 O47 1.996(11) 2_665
Fe2 O17 2.017(11) .
Fe2 O19 2.021(10) .
Fe2 O21 2.045(10) .
Fe2 N3 2.277(14) .
Fe3 O14 1.921(11) .
Fe3 O19 1.946(11) .
Fe3 O16 1.949(11) .
Fe3 O17 2.015(10) .
Fe3 O1 2.036(11) .
Fe3 N2 2.281(14) .
Fe4 O15 1.939(12) .
Fe4 O22 1.980(10) .
Fe4 N13 1.986(17) .
Fe4 O23 2.021(12) .
Fe4 O25 2.037(11) .
Fe4 N4 2.327(15) .
Fe5 O26 1.916(13) .
Fe5 O28 1.986(10) .
Fe5 O23 1.995(12) .
Fe5 O27 2.027(11) .
Fe5 O25 2.044(11) .
Fe5 N5 2.254(13) .
Fe6 O31 1.876(12) .
Fe6 O27 1.954(10) .
Fe6 O29 2.002(10) .
Fe6 O5 2.038(12) .
Fe6 O28 2.051(11) .
Fe6 N6 2.225(16) .
Fe7 O32 1.923(11) .
Fe7 O34 1.976(11) .
Fe7 O35 2.011(9) .
Fe7 O37 2.013(11) .
Fe7 N16 2.04(2) .
Fe7 N8 2.284(15) .
Fe8 O39 1.898(11) .
Fe8 O35 1.983(10) .
Fe8 O40 1.993(11) .
Fe8 O37 2.016(10) .
Fe8 O38 2.039(10) .
Fe8 N9 2.289(14) .
Fe9 O43 1.956(11) .
Fe9 O38 1.971(10) .
Fe9 O41 1.974(10) .
Fe9 O9 2.021(11) .
Fe9 O40 2.040(11) .
Fe9 N10 2.273(13) .
C1 O2 1.231(19) .
C1 O1 1.297(19) .
C1 C2 1.52(2) .
C2 C3 1.48(3) .
C2 C4 1.54(3) .
C2 H2 1.0000 .
C3 H3A 0.9800 .
C3 H3B 0.9800 .
C3 H3C 0.9800 .
C4 H4A 0.9800 .
C4 H4B 0.9800 .
C4 H4C 0.9800 .
C5 O4 1.274(13) .
C5 O3 1.302(13) .
C5 C6 1.474(19) .
C6 C7 1.400(16) .
C6 C8 1.404(16) .
C6 H6 1.0000 .
C7 H7A 0.9800 .
C7 H7B 0.9800 .
C7 H7C 0.9800 .
C8 H8A 0.9800 .
C8 H8B 0.9800 .
C8 H8C 0.9800 .
C9 O6 1.28(2) .
C9 O5 1.29(2) .
C9 C10 1.50(2) .
C10 C11 1.52(3) .
C10 C12 1.52(3) .
C10 H10 1.0000 .
C11 H11A 0.9800 .
C11 H11B 0.9800 .
C11 H11C 0.9800 .
C12 H12A 0.9800 .
C12 H12B 0.9800 .
C12 H12C 0.9800 .
C17 O9 1.25(2) .
C17 O10 1.28(2) .
C17 C18 1.52(2) .
C18 C19 1.424(18) .
C18 C20 1.433(16) .
C18 H18 1.0000 .
C19 H19A 0.9800 .
C19 H19B 0.9800 .
C19 H19C 0.9800 .
C20 H20A 0.9800 .
C20 H20B 0.9800 .
C20 H20C 0.9800 .
C21 O11 1.251(14) .
C21 O12 1.266(15) .
C21 C22 1.46(2) .
C22 C23 1.399(17) .
C22 C24 1.405(17) .
C22 H22 1.0000 .
C23 H23A 0.9800 .
C23 H23B 0.9800 .
C23 H23C 0.9800 .
C24 H24A 0.9800 .
C24 H24B 0.9800 .
C24 H24C 0.9800 .
C25 N1 1.45(2) .
C25 C26 1.54(2) .
C25 H25A 0.9900 .
C25 H25B 0.9900 .
C26 O13 1.460(14) .
C26 H26A 0.9900 .
C26 H26B 0.9900 .
C27 N1 1.46(2) .
C27 C28 1.53(2) .
C27 H27A 0.9900 .
C27 H27B 0.9900 .
C28 O14 1.39(2) .
C28 H28A 0.9900 .
C28 H28B 0.9900 .
C29 N1 1.45(2) .
C29 C30 1.53(2) .
C29 H29A 0.9900 .
C29 H29B 0.9900 .
C30 O15 1.381(19) .
C30 H30A 0.9900 .
C30 H30B 0.9900 .
C31 N2 1.48(2) .
C31 C32 1.51(2) .
C31 H31A 0.9900 .
C31 H31B 0.9900 .
C32 O16 1.404(19) .
C32 H32A 0.9900 .
C32 H32B 0.9900 .
C33 N2 1.44(2) .
C33 C34 1.53(2) .
C33 H33A 0.9900 .
C33 H33B 0.9900 .
C34 O17 1.412(19) .
C34 H34A 0.9900 .
C34 H34B 0.9900 .
C35 C36 1.50(2) .
C35 N2 1.51(2) .
C35 H35A 0.9900 .
C35 H35B 0.9900 .
C36 O18 1.37(3) .
C36 H36A 0.9900 .
C36 H36B 0.9900 .
C37 N3 1.42(2) .
C37 C38 1.50(2) .
C37 H37A 0.9900 .
C37 H37B 0.9900 .
C38 O19 1.45(2) .
C38 H38A 0.9900 .
C38 H38B 0.9900 .
C39 N3 1.41(2) .
C39 C40 1.49(2) .
C39 H39A 0.9900 .
C39 H39B 0.9900 .
C40 O20 1.31(2) .
C40 H40A 0.9900 .
C40 H40B 0.9900 .
C41 C42 1.50(2) .
C41 N3 1.51(2) .
C41 H41A 0.9900 .
C41 H41B 0.9900 .
C42 O21 1.386(18) .
C42 H42A 0.9900 .
C42 H42B 0.9900 .
C43 N4 1.43(2) .
C43 C44 1.56(2) .
C43 H43A 0.9900 .
C43 H43B 0.9900 .
C44 O22 1.43(2) .
C44 H44A 0.9900 .
C44 H44B 0.9900 .
C45 N4 1.46(2) .
C45 C46 1.47(2) .
C45 H45A 0.9900 .
C45 H45B 0.9900 .
C46 O23 1.380(18) .
C46 H46A 0.9900 .
C46 H46B 0.9900 .
C47 C48 1.46(3) .
C47 N4 1.50(2) .
C47 H47A 0.9900 .
C47 H47B 0.9900 .
C48 O24 1.43(3) .
C48 H48A 0.9900 .
C48 H48B 0.9900 .
C49 N5 1.42(2) .
C49 C50 1.46(2) .
C49 H49A 0.9900 .
C49 H49B 0.9900 .
C50 O25 1.428(17) .
C50 H50A 0.9900 .
C50 H50B 0.9900 .
C51 N5 1.44(2) .
C51 C52 1.55(2) .
C51 H51A 0.9900 .
C51 H51B 0.9900 .
C52 O26 1.34(2) .
C52 H52A 0.9900 .
C52 H52B 0.9900 .
C53 N5 1.48(2) .
C53 C54 1.61(2) .
C53 H53A 0.9900 .
C53 H53B 0.9900 .
C54 O27 1.397(18) .
C54 H54A 0.9900 .
C54 H54B 0.9900 .
C55 N6 1.52(2) .
C55 C56 1.54(2) .
C55 H55A 0.9900 .
C55 H55B 0.9900 .
C56 O28 1.416(19) .
C56 H56A 0.9900 .
C56 H56B 0.9900 .
C57 C58 1.49(2) .
C57 N6 1.51(2) .
C57 H57A 0.9900 .
C57 H57B 0.9900 .
C58 O29 1.411(19) .
C58 H58A 0.9900 .
C58 H58B 0.9900 .
C59 C60 1.45(3) .
C59 N6 1.47(2) .
C59 H59A 0.9900 .
C59 H59B 0.9900 .
C60 O30 1.48(2) .
C60 H60A 0.9900 .
C60 H60B 0.9900 .
C61 N7 1.50(2) .
C61 C62 1.51(3) .
C61 H61A 0.9900 .
C61 H61B 0.9900 .
C62 O31 1.39(2) .
C62 H62A 0.9900 .
C62 H62B 0.9900 .
C63 C64 1.49(3) .
C63 N7 1.52(2) .
C63 H63A 0.9900 .
C63 H63B 0.9900 .
C64 O32 1.42(2) .
C64 H64A 0.9900 .
C64 H64B 0.9900 .
C65 N7 1.44(3) .
C65 C66 1.49(3) .
C65 H65A 0.9900 .
C65 H65B 0.9900 .
C66 O33 1.503(17) .
C66 H66A 0.9900 .
C66 H66B 0.9900 .
C67 N8 1.45(2) .
C67 C68 1.52(2) .
C67 H67A 0.9900 .
C67 H67B 0.9900 .
C68 O34 1.407(17) .
C68 H68A 0.9900 .
C68 H68B 0.9900 .
C69 C70 1.45(2) .
C69 N8 1.53(2) .
C69 H69A 0.9900 .
C69 H69B 0.9900 .
C70 O35 1.412(18) .
C70 H70A 0.9900 .
C70 H70B 0.9900 .
C71 O36 1.43(2) .
C71 C72 1.50(2) .
C71 H71A 0.9900 .
C71 H71B 0.9900 .
C72 N8 1.61(2) .
C72 H72A 0.9900 .
C72 H72B 0.9900 .
C73 N9 1.43(2) .
C73 C74 1.55(2) .
C73 H73A 0.9900 .
C73 H73B 0.9900 .
C74 O37 1.435(18) .
C74 H74A 0.9900 .
C74 H74B 0.9900 .
C75 N9 1.47(2) .
C75 C76 1.56(2) .
C75 H75A 0.9900 .
C75 H75B 0.9900 .
C76 O38 1.396(17) .
C76 H76A 0.9900 .
C76 H76B 0.9900 .
C77 N9 1.46(2) .
C77 C78 1.53(2) .
C77 H77A 0.9900 .
C77 H77B 0.9900 .
C78 O39 1.393(17) .
C78 H78A 0.9900 .
C78 H78B 0.9900 .
C79 N10 1.499(19) .
C79 C80 1.50(2) .
C79 H79A 0.9900 .
C79 H79B 0.9900 .
C80 O40 1.434(18) .
C80 H80A 0.9900 .
C80 H80B 0.9900 .
C81 N10 1.46(2) .
C81 C82 1.467(13) .
C81 H81A 0.9900 .
C81 H81B 0.9900 .
C82 O41 1.31(2) .
C82 H82A 0.9900 .
C82 H82B 0.9900 .
C83 C84 1.45(3) .
C83 N10 1.50(2) .
C83 H83A 0.9900 .
C83 H83B 0.9900 .
C84 O42 1.37(2) .
C84 H84A 0.9900 .
C84 H84B 0.9900 .
C85 C86 1.48(2) .
C85 N11 1.49(2) .
C85 H85A 0.9900 .
C85 H85B 0.9900 .
C86 O43 1.415(17) .
C86 H86A 0.9900 .
C86 H86B 0.9900 .
C87 C88 1.45(2) .
C87 N11 1.482(19) .
C87 H87A 0.9900 .
C87 H87B 0.9900 .
C88 O44 1.492(14) .
C88 H88A 0.9900 .
C88 H88B 0.9900 .
C89 N11 1.467(19) .
C89 C90 1.49(2) .
C89 H89A 0.9900 .
C89 H89B 0.9900 .
C90 O45 1.429(19) .
C90 H90A 0.9900 .
C90 H90B 0.9900 .
C91 N12 1.476(19) .
C91 C92 1.52(2) .
C91 H91A 0.9900 .
C91 H91B 0.9900 .
C92 O46 1.413(17) .
C92 H92A 0.9900 .
C92 H92B 0.9900 .
C93 N12 1.461(19) .
C93 C94 1.49(2) .
C93 H93A 0.9900 .
C93 H93B 0.9900 .
C94 O47 1.402(18) .
C94 H94A 0.9900 .
C94 H94B 0.9900 .
C95 C96 1.50(2) .
C95 N12 1.51(2) .
C95 H95A 0.9900 .
C95 H95B 0.9900 .
C96 O48 1.46(2) .
C96 H96A 0.9900 .
C96 H96B 0.9900 .
N13 N14 1.110(15) .
N14 N15 1.172(16) .
N16 N17 1.08(2) .
N17 N18 1.22(3) .
N19 N20 1.1079 .
N20 N21 1.1691 .
N19' N20' 1.1079 .
N20' N21' 1.1691 .
O7 C13 1.261(17) .
O7 C13' 1.261(16) .
O8' C13' 1.264(16) .
C13' C14' 1.46(2) .
C14' C16' 1.375(18) .
C14' C15' 1.388(19) .
C14' H14' 1.0000 .
C15' H15A 0.9800 .
C15' H15B 0.9800 .
C15' H15C 0.9800 .
C16' H16A 0.9800 .
C16' H16B 0.9800 .
C16' H16C 0.9800 .
O8 C13 1.257(17) .
C13 C14 1.46(2) .
C14 C16 1.387(19) .
C14 C15 1.414(19) .
C14 H14 1.0000 .
C15 H15D 0.9800 .
C15 H15E 0.9800 .
C15 H15F 0.9800 .
C16 H16D 0.9800 .
C16 H16E 0.9800 .
C16 H16F 0.9800 .
O13 H13 0.9909 .
O18 H18A 0.8400 .
O21 Fe1 2.008(10) 2_665
O24 H24 0.8400 .
O30 H30 0.8400 .
O33 H33 0.9943 .
O36 H36 0.8400 .
O42 H42 0.8400 .
O44 H44 0.9934 .
O47 Fe2 1.996(11) 2_665
O48 H48 0.8400 .
N22 C98 1.126(16) .
C97 C98 1.558(16) .
C97 H97A 0.9800 .
C97 H97B 0.9800 .
C97 H97C 0.9800 .

loop_
_geom_hbond_atom_site_label_D
_geom_hbond_atom_site_label_H
_geom_hbond_atom_site_label_A
_geom_hbond_distance_DH
_geom_hbond_distance_HA
_geom_hbond_distance_DA
_geom_hbond_angle_DHA
_geom_hbond_site_symmetry_A
O13 H13 O4 0.99 1.57 2.522(14) 158.8 .
O18 H18A O50 0.84 2.00 2.81(4) 163.3 1_554
O24 H24 O20 0.84 1.87 2.619(19) 148.4 .
O30 H30 N17 0.84 2.52 3.35(3) 171.0 1_455
O30 H30 N18 0.84 1.96 2.67(3) 142.6 1_455
O33 H33 O8' 0.99 1.55 2.516(19) 161.4 .
O33 H33 O8 0.99 1.71 2.52(2) 136.3 .
O36 H36 O26 0.84 1.88 2.597(17) 141.8 .
O42 H42 O30 0.84 2.40 2.91(2) 119.6 1_655
O44 H44 O12 0.99 1.66 2.510(18) 140.8 .
O48 H48 O39 0.84 1.92 2.604(15) 138.3 .
